data_4125631
loop_
_publ_author_name
'Yang, Huayan'
'Yan, Juanzhu'
'Wang, Yu'
'Su, Haifeng'
'Gell, Lars'
'Zhao, Xiaojing'
'Xu, Chaofa'
'Teo, Boon K.'
'H\"akkinen, Hannu'
'Zheng, Nanfeng'

_publ_section_title
;
 Embryonic Growth of Face-Center-Cubic Silver Nanoclusters Shaped in
 Nearly Perfect Half-Cubes and Cubes.
;
_journal_issue 1
_journal_name_full 'Journal of the American Chemical Society'
_journal_page_first 31
_journal_page_last 34
_journal_paper_doi 10.1021/jacs.6b10053
_journal_volume 139
_journal_year 2017
_chemical_formula_moiety 'C300 H197.25 Ag38 F52 P8 S26'
_chemical_formula_sum 'C300 H197.26 Ag38 F52 P8 S26'
_chemical_formula_weight 9970.21
_space_group_crystal_system triclinic
_space_group_IT_number 2
_space_group_name_Hall '-P 1'
_space_group_name_H-M_alt 'P -1'
_symmetry_space_group_name_Hall '-P 1'
_symmetry_space_group_name_H-M 'P -1'
_atom_sites_solution_hydrogens geom
_atom_sites_solution_primary direct
_audit_creation_date 2016-09-23
_audit_creation_method
;
Olex2 1.2
(compiled 2016.02.19 svn.r3266 for OlexSys, GUI svn.r5155)
;
_cell_angle_alpha 65.37
_cell_angle_beta 61.48
_cell_angle_gamma 84.84
_cell_formula_units_Z 1
_cell_length_a 21.640
_cell_length_b 21.860
_cell_length_c 22.426
_cell_measurement_reflns_used 19747
_cell_measurement_temperature 173
_cell_measurement_theta_max 27.6540
_cell_measurement_theta_min 3.5330
_cell_volume 8393.862
_computing_molecular_graphics 'Olex2 (Dolomanov et al., 2009)'
_computing_publication_material 'Olex2 (Dolomanov et al., 2009)'
_computing_structure_refinement 'ShelXL (Sheldrick, 2015)'
_computing_structure_solution 'ShelXT (Sheldrick, 2015)'
_diffrn_ambient_temperature 173.0
_diffrn_measured_fraction_theta_full 0.998
_diffrn_measured_fraction_theta_max 0.997
_diffrn_measurement_device_type 'SuperNova, Dual, Cu at zero, Atlas'
_diffrn_radiation_type MoK\a
_diffrn_radiation_wavelength 0.71073
_diffrn_reflns_av_R_equivalents 0.0593
_diffrn_reflns_av_unetI/netI 0.0847
_diffrn_reflns_Laue_measured_fraction_full 0.998
_diffrn_reflns_Laue_measured_fraction_max 0.997
_diffrn_reflns_limit_h_max 25
_diffrn_reflns_limit_h_min -28
_diffrn_reflns_limit_k_max 28
_diffrn_reflns_limit_k_min -28
_diffrn_reflns_limit_l_max 29
_diffrn_reflns_limit_l_min -29
_diffrn_reflns_number 83474
_diffrn_reflns_point_group_measured_fraction_full 0.998
_diffrn_reflns_point_group_measured_fraction_max 0.997
_diffrn_reflns_theta_full 25.242
_diffrn_reflns_theta_max 27.484
_diffrn_reflns_theta_min 3.034
_diffrn_source 'SuperNova (Mo) X-ray Source'
_exptl_absorpt_coefficient_mu 2.433
_exptl_absorpt_correction_T_max 1.00000
_exptl_absorpt_correction_T_min 0.59081
_exptl_absorpt_correction_type multi-scan
_exptl_absorpt_process_details
;
CrysAlisPro, Agilent Technologies,
Version 1.171.37.33 (release 27-03-2014 CrysAlis171 .NET)
(compiled Mar 27 2014,17:12:48)
Empirical absorption correction using spherical harmonics,
 implemented in SCALE3 ABSPACK scaling algorithm.
;
_exptl_crystal_colour 'clear dark black'
_exptl_crystal_colour_lustre clear
_exptl_crystal_colour_modifier dark
_exptl_crystal_colour_primary black
_exptl_crystal_density_diffrn 1.972
_exptl_crystal_description block
_exptl_crystal_F_000 4787
_exptl_crystal_size_max 0.28
_exptl_crystal_size_mid 0.25
_exptl_crystal_size_min 0.25
_platon_squeeze_details
;
SQUEEZE removed eight disorder CH2Cl2 molecules.
;
_refine_diff_density_max 1.592
_refine_diff_density_min -1.792
_refine_diff_density_rms 0.245
_refine_ls_extinction_method none
_refine_ls_goodness_of_fit_ref 1.008
_refine_ls_hydrogen_treatment constr
_refine_ls_matrix_type full
_refine_ls_number_parameters 1832
_refine_ls_number_reflns 38392
_refine_ls_number_restraints 0
_refine_ls_restrained_S_all 1.008
_refine_ls_R_factor_all 0.1000
_refine_ls_R_factor_gt 0.0605
_refine_ls_shift/su_max 0.188
_refine_ls_shift/su_mean 0.008
_refine_ls_structure_factor_coef Fsqd
_refine_ls_weighting_details 'w=1/[\s^2^(Fo^2^)+(0.1263P)^2^] where P=(Fo^2^+2Fc^2^)/3'
_refine_ls_weighting_scheme calc
_refine_ls_wR_factor_gt 0.1843
_refine_ls_wR_factor_ref 0.2211
_reflns_Friedel_coverage 0.000
_reflns_number_gt 23422
_reflns_number_total 38392
_reflns_threshold_expression 'I > 2\s(I)'
_cod_data_source_file ja6b10053_si_003.cif
_cod_data_source_block Ag38(SPhF2)26(PPh3)8
_cod_original_cell_volume 8394.4
_cod_database_code 4125631
_shelx_space_group_comment
;
The symmetry employed for this shelxl refinement is uniquely defined
by the following loop, which should always be used as a source of
symmetry information in preference to the above space-group names.
They are only intended as comments.
;
_shelx_estimated_absorpt_t_max 0.581
_shelx_estimated_absorpt_t_min 0.549
_olex2_refinement_description
;
1. Fixed Uiso
 At 1.2 times of:
  All C(H) groups
2. Others
 Sof(H47)=Sof(H23)=Sof(F22A)=Sof(F7)=1-FVAR(1)
 Sof(F7A)=Sof(H45)=Sof(H21)=Sof(H77)=Sof(F22)=FVAR(1)
 Sof(H35)=Sof(H29)=Sof(H63)=Sof(F20A)=Sof(F6A)=1-FVAR(2)
 Sof(F6)=Sof(F20)=Sof(H65)=Sof(H27)=Sof(H33)=FVAR(2)
 Sof(H59)=Sof(F26)=1-FVAR(3)
 Sof(F26A)=Sof(H57)=FVAR(3)
3.a Aromatic/amide H refined with riding coordinates:
 C38(H38), C39(H39), C42(H42), C36(H36), C86(H86), C90(H90), C89(H89),
 C88(H88), C87(H87), C140(H140), C50(H50), C35(H35), C72(H72), C18(H18), C2(H2),
  C120(H120), C116(H116), C117(H117), C118(H118), C119(H119), C65(H65),
 C128(H128), C129(H129), C130(H130), C131(H131), C132(H132), C14(H14), C44(H44),
  C24(H24), C96(H96), C138(H138), C137(H137), C136(H136), C135(H135),
 C134(H134), C80(H80), C48(H48), C66(H66), C78(H78), C102(H102), C99(H99),
 C62(H62), C54(H54), C51(H51), C32(H32), C68(H68), C26(H26), C27(H27), C29(H29),
  C30(H30), C92(H92), C105(H105), C104(H104), C108(H108), C107(H107),
 C106(H106), C20(H20), C47(H47), C15(H15), C6(H6), C63(H63), C8(H8), C12(H12),
 C11(H11), C84(H84), C56(H56), C144(H144), C110(H110), C114(H114), C113(H113),
 C112(H112), C111(H111), C45(H45), C74(H74), C94(H94), C5(H5), C146(H146),
 C125(H125), C126(H126), C122(H122), C123(H123), C124(H124), C81(H81),
 C150(H150), C21(H21), C93(H93), C60(H60), C33(H33), C77(H77), C142(H142),
 C23(H23), C69(H69), C82(H82), C83(H83), C95(H95), C149(H149), C147(H147),
 C141(H141), C57(H57), C143(H143), C59(H59), C148(H148), C98(H98), C100(H100),
 C101(H101)
3.b Fitted hexagon refined as free rotating group:
 C37(C38,C39,C40,C41,C42), C86(C85,C90,C89,C88,C87), C120(C115,C116,C117,C118,
 C119), C127(C128,C129,C130,C131,C132), C133(C138,C137,C136,C135,C134), C26(C27,
 C28,C29,C30,C25), C105(C104,C103,C108,C107,C106), C8(C7,C12,C11,C10,C9),
 C110(C109,C114,C113,C112,C111), C125(C126,C121,C122,C123,C124)
;
_shelx_shelxl_version_number 2014/7
_olex2_submission_special_instructions 'No special instructions were received'

loop_
_space_group_symop_operation_xyz
'x, y, z'
'-x, -y, -z'

loop_
_atom_site_label
_atom_site_type_symbol
_atom_site_fract_x
_atom_site_fract_y
_atom_site_fract_z
_atom_site_U_iso_or_equiv
_atom_site_adp_type
_atom_site_occupancy
_atom_site_site_symmetry_order
_atom_site_calc_flag
_atom_site_refinement_flags_posn
_atom_site_refinement_flags_occupancy
_atom_site_disorder_assembly
_atom_site_disorder_group
Ag2 Ag 1.03555(3) 1.09386(3) 0.40511(3) 0.03093(14) Uani 1 1 d . . . .
Ag1 Ag 0.91467(3) 1.00323(3) 0.50502(3) 0.03162(14) Uani 1 1 d . . . .
Ag8 Ag 1.16125(3) 1.04410(3) 0.33065(3) 0.03413(14) Uani 1 1 d . . . .
Ag6 Ag 1.10351(3) 1.13741(3) 0.46412(4) 0.03547(15) Uani 1 1 d . . . .
Ag4 Ag 0.96637(3) 1.05831(3) 0.57328(3) 0.03541(15) Uani 1 1 d . . . .
Ag19 Ag 1.10137(3) 0.82126(3) 0.80044(4) 0.04127(16) Uani 1 1 d . . . .
Ag11 Ag 1.02976(3) 0.94968(3) 0.65886(3) 0.03591(15) Uani 1 1 d . . . .
Ag5 Ag 1.16816(3) 1.18275(3) 0.30113(3) 0.03672(15) Uani 1 1 d . . . .
Ag3 Ag 1.10524(3) 1.13842(3) 0.23232(4) 0.03884(16) Uani 1 1 d . . . .
Ag9 Ag 1.22817(3) 1.08999(3) 0.38898(4) 0.03855(15) Uani 1 1 d . . . .
Ag12 Ag 1.22023(3) 0.94385(3) 0.41407(4) 0.03901(16) Uani 1 1 d . . . .
Ag15 Ag 1.08900(3) 0.85032(3) 0.52414(4) 0.03824(15) Uani 1 1 d . . . .
Ag18 Ag 0.71894(4) 0.74682(3) 0.63842(4) 0.04255(17) Uani 1 1 d . . . .
Ag14 Ag 1.01146(3) 0.80276(3) 0.68861(4) 0.03913(16) Uani 1 1 d . . . .
Ag13 Ag 1.14705(4) 0.89119(3) 0.59347(4) 0.04226(16) Uani 1 1 d . . . .
Ag17 Ag 1.16423(4) 0.71919(3) 0.61907(4) 0.04633(18) Uani 1 1 d . . . .
Ag7 Ag 1.34437(4) 1.15344(4) 0.18131(4) 0.04818(18) Uani 1 1 d . . . .
Ag16 Ag 0.94191(4) 0.74494(4) 0.63406(4) 0.04728(18) Uani 1 1 d . . . .
Ag10 Ag 1.15761(4) 1.05280(4) 0.58884(4) 0.05242(19) Uani 1 1 d . . . .
S12 S 0.91045(11) 0.99497(10) 0.71728(12) 0.0371(4) Uani 1 1 d . . . .
S6 S 1.24010(11) 0.99492(11) 0.49444(12) 0.0397(5) Uani 1 1 d . . . .
S7 S 1.21708(12) 0.81915(10) 0.48380(12) 0.0404(5) Uani 1 1 d . . . .
S9 S 1.10885(11) 0.95867(10) 0.71178(12) 0.0362(4) Uani 1 1 d . . . .
S4 S 1.28754(11) 1.01666(10) 0.27377(12) 0.0370(4) Uani 1 1 d . . . .
S8 S 1.01352(11) 0.80243(10) 0.48905(13) 0.0401(5) Uani 1 1 d . . . .
S3 S 1.33358(11) 1.17849(10) 0.28875(12) 0.0388(5) Uani 1 1 d . . . .
S5 S 1.18551(11) 1.17060(10) 0.50001(11) 0.0369(4) Uani 1 1 d . . . .
S11 S 1.02939(12) 0.68969(10) 0.67600(13) 0.0425(5) Uani 1 1 d . . . .
S2 S 1.23269(11) 1.19220(11) 0.16715(12) 0.0404(5) Uani 1 1 d . . . .
S13 S 0.81343(12) 0.71192(10) 0.68336(13) 0.0415(5) Uani 1 1 d . . . .
S10 S 1.16705(12) 0.79142(11) 0.68793(13) 0.0427(5) Uani 1 1 d . . . .
S1 S 1.02628(12) 1.19826(11) 0.17658(12) 0.0419(5) Uani 1 1 d . . . .
P1 P 1.13382(12) 0.82277(11) 0.88958(13) 0.0404(5) Uani 1 1 d . . . .
P4 P 1.45456(13) 1.17261(12) 0.06517(13) 0.0439(5) Uani 1 1 d . . . .
P3 P 0.64901(13) 0.66308(12) 0.64229(15) 0.0468(6) Uani 1 1 d . . . .
P2 P 1.22745(14) 0.61976(12) 0.63570(14) 0.0483(6) Uani 1 1 d . . . .
F5 F 1.5838(3) 1.1006(3) 0.3306(4) 0.0686(16) Uani 1 1 d . . . .
F11 F 1.5320(3) 0.9383(3) 0.4270(4) 0.088(2) Uani 1 1 d . . . .
F19 F 1.4593(3) 0.7549(4) 0.6329(4) 0.083(2) Uani 1 1 d . . . .
F18 F 0.9099(4) 0.9435(3) 0.9655(3) 0.085(2) Uani 1 1 d . . . .
F12 F 1.4866(3) 0.9480(4) 0.3318(4) 0.083(2) Uani 1 1 d . . . .
C73 C 0.8824(5) 1.0239(4) 0.7881(5) 0.043(2) Uani 1 1 d . . . .
C19 C 1.2862(5) 0.9674(4) 0.2290(5) 0.041(2) Uani 1 1 d . . . .
F17 F 0.9757(4) 1.0526(3) 0.9515(3) 0.085(2) Uani 1 1 d . . . .
C37 C 1.1402(3) 1.2247(3) 0.5440(3) 0.047(2) Uani 1 1 d . . . .
C38 C 1.1460(4) 1.2934(3) 0.4995(3) 0.061(3) Uani 1 1 d G . . .
H38 H 1.1716 1.3103 0.4463 0.073 Uiso 1 1 calc R . . .
C39 C 1.1145(4) 1.3373(2) 0.5326(5) 0.074(3) Uani 1 1 d G . . .
H39 H 1.1184 1.3842 0.5021 0.089 Uiso 1 1 calc R . . .
C40 C 1.0771(4) 1.3125(4) 0.6103(5) 0.077(4) Uani 1 1 d G . . .
C41 C 1.0713(4) 1.2438(4) 0.6549(3) 0.088(4) Uani 1 1 d G . . .
C42 C 1.1029(4) 1.1999(3) 0.6218(3) 0.065(3) Uani 1 1 d G . . .
H42 H 1.0989 1.1530 0.6522 0.078 Uiso 1 1 calc R . . .
C43 C 1.0050(5) 0.6175(4) 0.7609(6) 0.051(2) Uani 1 1 d . . . .
F9 F 1.0455(4) 1.3536(4) 0.6446(5) 0.107(3) Uani 1 1 d . . . .
F21 F 0.9595(4) 0.4428(3) 0.9551(4) 0.093(2) Uani 1 1 d . . . .
C36 C 1.4056(5) 1.1404(4) 0.3699(5) 0.042(2) Uani 1 1 d . . . .
H36 H 1.3630 1.1431 0.4099 0.050 Uiso 1 1 calc R . . .
F8 F 1.2996(4) 0.8526(4) 0.1165(5) 0.100(2) Uani 1 1 d . . . .
F6 F 1.4640(4) 1.1142(4) 0.4411(4) 0.071(2) Uani 0.788(9) 1 d . P A 1
F20 F 1.4302(4) 0.7982(4) 0.5174(5) 0.081(3) Uani 0.788(9) 1 d . P A 1
F2 F 1.2607(4) 1.2826(4) -0.0681(4) 0.091(2) Uani 1 1 d . . . .
F1 F 1.2138(4) 1.3934(4) -0.1355(4) 0.107(3) Uani 1 1 d . . . .
F25 F 0.6663(5) 0.4544(4) 0.9529(5) 0.131(4) Uani 1 1 d . . . .
C86 C 1.1698(3) 0.6943(3) 0.9434(4) 0.057(3) Uani 1 1 d . . . .
H86 H 1.1256 0.6797 0.9509 0.068 Uiso 1 1 calc R . . .
C85 C 1.1931(3) 0.7633(3) 0.9116(4) 0.045(2) Uani 1 1 d G . . .
C90 C 1.2578(3) 0.7846(3) 0.9007(4) 0.063(3) Uani 1 1 d G . . .
H90 H 1.2737 0.8317 0.8790 0.075 Uiso 1 1 calc R . . .
C89 C 1.2993(3) 0.7370(4) 0.9214(4) 0.078(4) Uani 1 1 d G . . .
H89 H 1.3435 0.7516 0.9139 0.093 Uiso 1 1 calc R . . .
C88 C 1.2760(4) 0.6680(4) 0.9531(4) 0.086(4) Uani 1 1 d G . . .
H88 H 1.3043 0.6355 0.9673 0.104 Uiso 1 1 calc R . . .
C87 C 1.2113(4) 0.6467(2) 0.9641(4) 0.076(4) Uani 1 1 d G . . .
H87 H 1.1954 0.5996 0.9858 0.091 Uiso 1 1 calc R . . .
C140 C 1.3800(6) 1.1621(5) -0.0029(5) 0.057(3) Uani 1 1 d . . . .
H140 H 1.3462 1.1834 0.0257 0.069 Uiso 1 1 calc R . . .
F23 F 0.8194(4) 1.0986(5) 0.9464(5) 0.115(3) Uani 1 1 d . . . .
C50 C 1.1813(5) 1.3166(4) 0.1310(5) 0.046(2) Uani 1 1 d . . . .
H50 H 1.1381 1.2925 0.1752 0.055 Uiso 1 1 calc R . . .
C35 C 1.4655(5) 1.1249(5) 0.3772(6) 0.049(2) Uani 1 1 d . . . .
H35 H 1.4650 1.1185 0.4220 0.059 Uiso 0.212(9) 1 calc R P A 2
C61 C 1.2574(5) 0.7884(4) 0.6673(5) 0.042(2) Uani 1 1 d . . . .
C72 C 1.1509(5) 1.2477(5) 0.0419(5) 0.048(2) Uani 1 1 d . . . .
H72 H 1.1687 1.2085 0.0644 0.057 Uiso 1 1 calc R . . .
C18 C 1.0038(5) 0.9594(5) 0.8423(5) 0.043(2) Uani 1 1 d . . . .
H18 H 0.9797 0.9219 0.8472 0.052 Uiso 1 1 calc R . . .
C13 C 1.0647(5) 0.9904(4) 0.7818(5) 0.043(2) Uani 1 1 d . . . .
C2 C 1.3756(5) 0.9722(4) 0.4066(5) 0.047(2) Uani 1 1 d . . . .
H2 H 1.3616 0.9791 0.3704 0.056 Uiso 1 1 calc R . . .
F3 F 1.2511(5) 1.4843(3) -0.0180(4) 0.115(3) Uani 1 1 d . . . .
C120 C 0.6965(6) 0.5652(5) 0.5828(6) 0.122(6) Uani 1 1 d . . . .
H120 H 0.6726 0.5847 0.5546 0.146 Uiso 1 1 calc R . . .
C115 C 0.6948(4) 0.5910(3) 0.6307(5) 0.064(3) Uani 1 1 d G . . .
C116 C 0.7299(5) 0.5623(4) 0.6721(5) 0.085(4) Uani 1 1 d G . . .
H116 H 0.7287 0.5799 0.7047 0.102 Uiso 1 1 calc R . . .
C117 C 0.7667(5) 0.5079(4) 0.6656(7) 0.154(9) Uani 1 1 d G . . .
H117 H 0.7906 0.4883 0.6939 0.185 Uiso 1 1 calc R . . .
C118 C 0.7684(6) 0.4821(5) 0.6178(8) 0.187(12) Uani 1 1 d G . . .
H118 H 0.7935 0.4449 0.6134 0.224 Uiso 1 1 calc R . . .
C119 C 0.7333(7) 0.5107(6) 0.5764(7) 0.184(11) Uani 1 1 d G . . .
H119 H 0.7345 0.4931 0.5437 0.221 Uiso 1 1 calc R . . .
C1 C 1.3289(4) 0.9773(4) 0.4748(5) 0.0366(19) Uani 1 1 d . . . .
C65 C 1.3405(6) 0.7577(5) 0.7134(6) 0.061(3) Uani 1 1 d . . . .
H65 H 1.3501 0.7444 0.7538 0.073 Uiso 0.788(9) 1 calc R P A 1
C31 C 1.4092(4) 1.1521(4) 0.3020(5) 0.0349(18) Uani 1 1 d . . . .
C67 C 1.0822(5) 1.2574(4) 0.0836(5) 0.045(2) Uani 1 1 d . . . .
C91 C 1.1810(5) 0.9045(4) 0.8542(5) 0.041(2) Uani 1 1 d . . . .
C127 C 0.5686(3) 0.6272(4) 0.7298(4) 0.059(3) Uani 1 1 d . . . .
C128 C 0.5252(4) 0.6718(3) 0.7546(4) 0.072(3) Uani 1 1 d G . . .
H128 H 0.5386 0.7194 0.7252 0.086 Uiso 1 1 calc R . . .
C129 C 0.4621(4) 0.6468(4) 0.8224(4) 0.084(4) Uani 1 1 d G . . .
H129 H 0.4325 0.6773 0.8393 0.101 Uiso 1 1 calc R . . .
C130 C 0.4424(4) 0.5771(5) 0.8654(4) 0.095(5) Uani 1 1 d G . . .
H130 H 0.3994 0.5600 0.9117 0.114 Uiso 1 1 calc R . . .
C131 C 0.4858(5) 0.5324(3) 0.8406(5) 0.158(9) Uani 1 1 d G . . .
H131 H 0.4724 0.4848 0.8699 0.190 Uiso 1 1 calc R . . .
C132 C 0.5489(4) 0.5575(3) 0.7728(6) 0.132(7) Uani 1 1 d G . . .
H132 H 0.5785 0.5269 0.7559 0.158 Uiso 1 1 calc R . . .
C14 C 1.0986(5) 1.0468(5) 0.7761(6) 0.050(2) Uani 1 1 d . . . .
H14 H 1.1422 1.0706 0.7324 0.060 Uiso 1 1 calc R . . .
C139 C 1.4432(5) 1.1488(4) 0.0022(5) 0.048(2) Uani 1 1 d . . . .
C44 C 1.0210(5) 0.6195(4) 0.8132(6) 0.053(2) Uani 1 1 d . . . .
H44 H 1.0425 0.6604 0.8047 0.063 Uiso 1 1 calc R . . .
C24 C 1.2429(5) 0.9063(4) 0.2661(5) 0.048(2) Uani 1 1 d . . . .
H24 H 1.2100 0.8900 0.3182 0.057 Uiso 1 1 calc R . . .
C96 C 1.1667(6) 0.9400(5) 0.8982(6) 0.060(3) Uani 1 1 d . . . .
H96 H 1.1298 0.9219 0.9489 0.072 Uiso 1 1 calc R . . .
C133 C 1.4975(4) 1.2603(3) 0.0061(4) 0.054(2) Uani 1 1 d . . . .
C138 C 1.4965(4) 1.3013(4) 0.0400(3) 0.068(3) Uani 1 1 d G . . .
H138 H 1.4721 1.2841 0.0931 0.082 Uiso 1 1 calc R . . .
C137 C 1.5312(5) 1.3676(3) -0.0039(5) 0.091(4) Uani 1 1 d G . . .
H137 H 1.5305 1.3956 0.0193 0.109 Uiso 1 1 calc R . . .
C136 C 1.5669(5) 1.3928(3) -0.0817(5) 0.104(5) Uani 1 1 d G . . .
H136 H 1.5906 1.4381 -0.1117 0.125 Uiso 1 1 calc R . . .
C135 C 1.5678(5) 1.3518(4) -0.1156(3) 0.110(6) Uani 1 1 d G . . .
H135 H 1.5922 1.3691 -0.1688 0.132 Uiso 1 1 calc R . . .
C134 C 1.5331(5) 1.2856(4) -0.0717(4) 0.090(4) Uani 1 1 d G . . .
H134 H 1.5338 1.2575 -0.0949 0.108 Uiso 1 1 calc R . . .
C80 C 0.9938(5) 0.8062(5) 0.9934(5) 0.053(2) Uani 1 1 d . . . .
H80 H 0.9857 0.8177 0.9521 0.064 Uiso 1 1 calc R . . .
C48 C 0.9748(5) 0.5557(5) 0.7751(6) 0.054(2) Uani 1 1 d . . . .
H48 H 0.9662 0.5532 0.7384 0.065 Uiso 1 1 calc R . . .
C66 C 1.2748(5) 0.7674(5) 0.7249(5) 0.050(2) Uani 1 1 d . . . .
H66 H 1.2384 0.7597 0.7740 0.060 Uiso 1 1 calc R . . .
C78 C 0.9153(6) 1.0851(5) 0.7706(6) 0.054(3) Uani 1 1 d . . . .
H78 H 0.9530 1.1099 0.7212 0.065 Uiso 1 1 calc R . . .
C102 C 1.3281(6) 0.5965(6) 0.6858(6) 0.072(3) Uani 1 1 d . . . .
H102 H 1.3630 0.6009 0.6373 0.086 Uiso 1 1 calc R . . .
C99 C 1.2267(8) 0.5833(7) 0.8289(7) 0.086(4) Uani 1 1 d . . . .
H99 H 1.1908 0.5776 0.8775 0.103 Uiso 1 1 calc R . . .
C62 C 1.3119(5) 0.7997(5) 0.5951(6) 0.051(2) Uani 1 1 d . . . .
H62 H 1.3021 0.8135 0.5547 0.061 Uiso 1 1 calc R . . .
C54 C 1.2989(6) 1.3144(5) 0.0496(5) 0.059(3) Uani 1 1 d . . . .
H54 H 1.3395 1.2919 0.0352 0.070 Uiso 1 1 calc R . . .
C51 C 1.1826(6) 1.3825(5) 0.0905(6) 0.058(3) Uani 1 1 d . . . .
H51 H 1.1418 1.4046 0.1057 0.070 Uiso 1 1 calc R . . .
F4 F 1.3613(5) 1.4178(4) -0.0583(5) 0.134(4) Uani 1 1 d . . . .
C34 C 1.5241(5) 1.1189(4) 0.3218(6) 0.048(2) Uani 1 1 d . . . .
C32 C 1.4698(5) 1.1467(5) 0.2455(5) 0.049(2) Uani 1 1 d . . . .
H32 H 1.4720 1.1548 0.1994 0.058 Uiso 1 1 calc R . . .
C68 C 1.0590(6) 1.3161(5) 0.0474(5) 0.053(2) Uani 1 1 d . . . .
H68 H 1.0119 1.3245 0.0739 0.064 Uiso 1 1 calc R . . .
C16 C 1.0056(6) 1.0334(5) 0.8958(6) 0.055(3) Uani 1 1 d . . . .
C26 C 1.0682(4) 0.7492(3) 0.3855(3) 0.062(3) Uani 1 1 d . . . .
H26 H 1.0796 0.7949 0.3487 0.075 Uiso 1 1 calc R . . .
C27 C 1.0849(4) 0.6964(5) 0.3636(4) 0.093(4) Uani 1 1 d G . . .
H27 H 1.1077 0.7059 0.3119 0.112 Uiso 0.788(9) 1 calc R P A 1
C28 C 1.0682(5) 0.6295(4) 0.4175(6) 0.107(6) Uani 1 1 d G . . .
C29 C 1.0349(5) 0.6155(3) 0.4932(6) 0.118(6) Uani 1 1 d G . . .
H29 H 1.0235 0.5698 0.5299 0.141 Uiso 0.212(9) 1 calc R P A 2
C30 C 1.0183(4) 0.6683(3) 0.5150(3) 0.083(4) Uani 1 1 d G . . .
H30 H 0.9955 0.6587 0.5667 0.100 Uiso 1 1 calc R . . .
C25 C 1.0349(4) 0.7352(3) 0.4612(4) 0.048(2) Uani 1 1 d G . . .
C55 C 0.7719(5) 0.6364(4) 0.7670(5) 0.047(2) Uani 1 1 d . . . .
C92 C 1.2367(5) 0.9299(5) 0.7819(6) 0.057(3) Uani 1 1 d . . . .
H92 H 1.2466 0.9052 0.7528 0.069 Uiso 1 1 calc R . . .
C105 C 1.0904(4) 0.4810(4) 0.6627(5) 0.082(4) Uani 1 1 d . . . .
H105 H 1.0648 0.4802 0.6383 0.099 Uiso 1 1 calc R . . .
C104 C 1.1339(4) 0.5397(3) 0.6361(4) 0.069(3) Uani 1 1 d G . . .
H104 H 1.1380 0.5790 0.5936 0.083 Uiso 1 1 calc R . . .
C103 C 1.1713(4) 0.5410(3) 0.6717(4) 0.061(3) Uani 1 1 d G . . .
C108 C 1.1652(5) 0.4835(4) 0.7338(4) 0.077(4) Uani 1 1 d G . . .
H108 H 1.1908 0.4844 0.7581 0.092 Uiso 1 1 calc R . . .
C107 C 1.1217(5) 0.4248(3) 0.7604(4) 0.104(5) Uani 1 1 d G . . .
H107 H 1.1176 0.3856 0.8028 0.125 Uiso 1 1 calc R . . .
C106 C 1.0843(4) 0.4236(3) 0.7248(5) 0.089(4) Uani 1 1 d G . . .
H106 H 1.0546 0.3835 0.7429 0.106 Uiso 1 1 calc R . . .
C20 C 1.3336(5) 0.9905(5) 0.1513(5) 0.051(2) Uani 1 1 d . . . .
H20 H 1.3633 1.0328 0.1242 0.061 Uiso 1 1 calc R . . .
C47 C 0.9572(6) 0.4980(5) 0.8411(7) 0.068(3) Uani 1 1 d . . . .
H47 H 0.9346 0.4572 0.8504 0.081 Uiso 0.377(11) 1 calc R P B 2
C15 C 1.0693(7) 1.0673(5) 0.8327(7) 0.065(3) Uani 1 1 d . . . .
H15 H 1.0928 1.1047 0.8286 0.078 Uiso 1 1 calc R . . .
C6 C 1.3522(5) 0.9708(5) 0.5242(5) 0.051(2) Uani 1 1 d . . . .
H6 H 1.3213 0.9744 0.5697 0.061 Uiso 1 1 calc R . . .
C49 C 1.2387(4) 1.2811(4) 0.1127(5) 0.0396(19) Uani 1 1 d . . . .
C63 C 1.3799(5) 0.7906(5) 0.5836(6) 0.057(3) Uani 1 1 d . . . .
H63 H 1.4176 0.8005 0.5344 0.069 Uiso 0.212(9) 1 calc R P A 2
C8 C 1.3220(4) 0.8108(4) 0.3582(4) 0.072(3) Uani 1 1 d . . . .
H8 H 1.3461 0.8497 0.3509 0.086 Uiso 1 1 calc R . . .
C7 C 1.2539(4) 0.7839(3) 0.4184(4) 0.056(3) Uani 1 1 d G . . .
C12 C 1.2186(4) 0.7270(4) 0.4292(5) 0.072(3) Uani 1 1 d G . . .
H12 H 1.1721 0.7086 0.4703 0.087 Uiso 1 1 calc R . . .
C11 C 1.2514(6) 0.6970(4) 0.3797(7) 0.124(7) Uani 1 1 d G . . .
H11 H 1.2273 0.6581 0.3871 0.149 Uiso 1 1 calc R . . .
C10 C 1.3195(7) 0.7239(6) 0.3196(6) 0.122(7) Uani 1 1 d G . . .
C9 C 1.3547(4) 0.7808(6) 0.3088(4) 0.127(7) Uani 1 1 d G . . .
C79 C 1.0620(5) 0.8066(4) 0.9815(5) 0.046(2) Uani 1 1 d . . . .
C84 C 1.0726(6) 0.7879(5) 1.0430(5) 0.056(2) Uani 1 1 d . . . .
H84 H 1.1195 0.7858 1.0361 0.067 Uiso 1 1 calc R . . .
F7A F 1.2094(6) 0.8108(4) 0.2576(6) 0.068(3) Uani 0.623(11) 1 d . P B 1
C56 C 0.8058(6) 0.5792(5) 0.7786(6) 0.068(3) Uani 1 1 d . . . .
H56 H 0.8542 0.5824 0.7435 0.081 Uiso 1 1 calc R . . .
C144 C 1.4913(6) 1.1163(5) -0.0395(6) 0.064(3) Uani 1 1 d . . . .
H144 H 1.5338 1.1073 -0.0367 0.077 Uiso 1 1 calc R . . .
C64 C 1.3939(5) 0.7667(5) 0.6443(7) 0.060(3) Uani 1 1 d . . . .
C110 C 1.3501(4) 0.6827(3) 0.5035(4) 0.066(3) Uani 1 1 d . . . .
H110 H 1.3401 0.7207 0.5151 0.079 Uiso 1 1 calc R . . .
C109 C 1.3052(4) 0.6215(4) 0.5527(4) 0.065(3) Uani 1 1 d G . . .
C114 C 1.3198(5) 0.5657(3) 0.5357(6) 0.157(9) Uani 1 1 d G . . .
H114 H 1.2891 0.5239 0.5693 0.188 Uiso 1 1 calc R . . .
C113 C 1.3794(7) 0.5712(5) 0.4695(7) 0.237(17) Uani 1 1 d G . . .
H113 H 1.3894 0.5331 0.4579 0.285 Uiso 1 1 calc R . . .
C112 C 1.4244(5) 0.6324(6) 0.4203(5) 0.168(10) Uani 1 1 d G . . .
H112 H 1.4651 0.6361 0.3751 0.202 Uiso 1 1 calc R . . .
C111 C 1.4097(4) 0.6881(4) 0.4373(4) 0.079(4) Uani 1 1 d G . . .
H111 H 1.4405 0.7299 0.4037 0.094 Uiso 1 1 calc R . . .
C45 C 1.0041(5) 0.5582(5) 0.8808(7) 0.062(3) Uani 1 1 d . . . .
H45 H 1.0152 0.5586 0.9168 0.075 Uiso 0.623(11) 1 calc R P B 1
C46 C 0.9725(6) 0.5002(5) 0.8929(6) 0.066(3) Uani 1 1 d . . . .
F24 F 0.7559(5) 0.9824(5) 0.9802(5) 0.127(3) Uani 1 1 d . . C 1
C75 C 0.8069(6) 1.0134(9) 0.9108(7) 0.087(4) Uani 1 1 d . . . .
C74 C 0.8265(5) 0.9897(6) 0.8583(6) 0.056(3) Uani 1 1 d . . . .
H74 H 0.8014 0.9492 0.8703 0.068 Uiso 1 1 calc R . . .
C17 C 0.9744(6) 0.9809(6) 0.8991(6) 0.064(3) Uani 1 1 d . . . .
C94 C 1.2668(8) 1.0290(6) 0.7905(9) 0.084(4) Uani 1 1 d . . . .
H94 H 1.2958 1.0705 0.7696 0.101 Uiso 1 1 calc R . . .
C70 C 1.1686(7) 1.3505(6) -0.0623(6) 0.075(3) Uani 1 1 d . . . .
C5 C 1.4210(5) 0.9591(5) 0.5064(7) 0.062(3) Uani 1 1 d . . . .
H5 H 1.4376 0.9559 0.5398 0.074 Uiso 1 1 calc R . . .
F26A F 0.6052(6) 0.5578(6) 0.9293(6) 0.119(5) Uani 0.739(16) 1 d . P D 1
C146 C 1.5945(5) 1.1523(6) 0.0367(6) 0.063(3) Uani 1 1 d . . . .
H146 H 1.6087 1.1971 -0.0024 0.076 Uiso 1 1 calc R . . .
C125 C 0.6228(5) 0.7820(4) 0.4607(4) 0.091(4) Uani 1 1 d . . . .
H125 H 0.6424 0.8256 0.4197 0.109 Uiso 1 1 calc R . . .
C126 C 0.6463(4) 0.7579(3) 0.5133(4) 0.077(3) Uani 1 1 d G . . .
H126 H 0.6819 0.7850 0.5083 0.093 Uiso 1 1 calc R . . .
C121 C 0.6175(4) 0.6942(4) 0.5732(4) 0.053(2) Uani 1 1 d G . . .
C122 C 0.5654(4) 0.6545(3) 0.5806(4) 0.079(4) Uani 1 1 d G . . .
H122 H 0.5458 0.6109 0.6215 0.095 Uiso 1 1 calc R . . .
C123 C 0.5419(4) 0.6786(5) 0.5280(6) 0.116(6) Uani 1 1 d G . . .
H123 H 0.5063 0.6515 0.5330 0.139 Uiso 1 1 calc R . . .
C124 C 0.5706(5) 0.7424(6) 0.4680(5) 0.101(5) Uani 1 1 d G . . .
H124 H 0.5546 0.7589 0.4321 0.121 Uiso 1 1 calc R . . .
C81 C 0.9338(7) 0.7886(6) 1.0674(6) 0.072(3) Uani 1 1 d . . . .
H81 H 0.8867 0.7883 1.0751 0.086 Uiso 1 1 calc R . . .
C22 C 1.2956(6) 0.8922(6) 0.1515(7) 0.066(3) Uani 1 1 d . . . .
C150 C 1.5036(6) 1.0605(5) 0.1362(6) 0.057(3) Uani 1 1 d . . . .
H150 H 1.4546 1.0428 0.1656 0.069 Uiso 1 1 calc R . . .
C21 C 1.3371(6) 0.9518(7) 0.1143(7) 0.068(3) Uani 1 1 d . . . .
H21 H 1.3692 0.9677 0.0621 0.081 Uiso 0.623(11) 1 calc R P B 1
C145 C 1.5237(5) 1.1246(5) 0.0800(5) 0.048(2) Uani 1 1 d . . . .
C93 C 1.2802(6) 0.9930(6) 0.7495(7) 0.070(3) Uani 1 1 d . . . .
H93 H 1.3183 1.0096 0.6994 0.084 Uiso 1 1 calc R . . .
C60 C 0.7011(5) 0.6302(5) 0.8203(6) 0.057(3) Uani 1 1 d . . . .
H60 H 0.6762 0.6685 0.8144 0.069 Uiso 1 1 calc R . . .
C33 C 1.5290(5) 1.1291(5) 0.2559(6) 0.057(3) Uani 1 1 d . . . .
H33 H 1.5717 1.1245 0.2174 0.068 Uiso 0.788(9) 1 calc R P A 1
C53 C 1.3015(7) 1.3839(6) 0.0043(6) 0.077(4) Uani 1 1 d . . . .
C4 C 1.4650(5) 0.9520(5) 0.4441(6) 0.054(3) Uani 1 1 d . . . .
C77 C 0.8950(7) 1.1108(6) 0.8227(8) 0.071(3) Uani 1 1 d . . . .
H77 H 0.9181 1.1528 0.8100 0.085 Uiso 0.623(11) 1 calc R P B 1
C142 C 1.4149(7) 1.1119(6) -0.0870(6) 0.070(3) Uani 1 1 d . . . .
H142 H 1.4051 1.0984 -0.1170 0.084 Uiso 1 1 calc R . . .
C23 C 1.2472(7) 0.8684(6) 0.2273(7) 0.063(3) Uani 1 1 d . . . .
H23 H 1.2170 0.8266 0.2529 0.076 Uiso 0.377(11) 1 calc R P B 2
C71 C 1.1936(5) 1.2924(6) -0.0298(5) 0.061(3) Uani 1 1 d . . . .
C69 C 1.1027(7) 1.3626(5) -0.0261(6) 0.074(3) Uani 1 1 d . . . .
H69 H 1.0859 1.4019 -0.0499 0.089 Uiso 1 1 calc R . . .
C52 C 1.2449(7) 1.4172(5) 0.0262(7) 0.071(3) Uani 1 1 d . . . .
C82 C 0.9463(7) 0.7725(5) 1.1263(6) 0.071(3) Uani 1 1 d . . . .
H82 H 0.9074 0.7616 1.1751 0.086 Uiso 1 1 calc R . . .
C83 C 1.0146(7) 0.7719(6) 1.1154(6) 0.069(3) Uani 1 1 d . . . .
H83 H 1.0227 0.7607 1.1567 0.083 Uiso 1 1 calc R . . .
C3 C 1.4419(5) 0.9569(5) 0.3957(6) 0.056(3) Uani 1 1 d . . . .
C76 C 0.8414(7) 1.0746(7) 0.8924(8) 0.074(4) Uani 1 1 d . . . .
C95 C 1.2084(7) 1.0036(6) 0.8657(7) 0.067(3) Uani 1 1 d . . . .
H95 H 1.1975 1.0292 0.8940 0.080 Uiso 1 1 calc R . . .
C149 C 1.5513(7) 1.0201(6) 0.1523(7) 0.073(3) Uani 1 1 d . . . .
H149 H 1.5360 0.9754 0.1917 0.088 Uiso 1 1 calc R . . .
C147 C 1.6448(6) 1.1135(7) 0.0513(7) 0.076(3) Uani 1 1 d . . . .
H147 H 1.6935 1.1324 0.0224 0.091 Uiso 1 1 calc R . . .
F15 F 1.0823(6) 0.5779(5) 0.3981(7) 0.161(5) Uani 1 1 d . . . .
C141 C 1.3668(7) 1.1444(6) -0.0486(7) 0.078(3) Uani 1 1 d . . . .
H141 H 1.3252 1.1548 -0.0531 0.093 Uiso 1 1 calc R . . .
F16 F 1.0150(9) 0.5495(5) 0.5484(8) 0.209(6) Uani 1 1 d . . E 1
F10 F 1.0384(7) 1.2266(6) 0.7249(5) 0.176(5) Uani 1 1 d . . . .
C58 C 0.7022(9) 0.5152(7) 0.8909(8) 0.095(5) Uani 1 1 d . . . .
C57 C 0.7721(8) 0.5185(6) 0.8386(8) 0.092(5) Uani 1 1 d . . . .
H57 H 0.7958 0.4794 0.8444 0.111 Uiso 0.739(16) 1 calc R P D 1
C143 C 1.4796(7) 1.0971(6) -0.0844(6) 0.071(3) Uani 1 1 d . . . .
H143 H 1.5127 1.0750 -0.1124 0.085 Uiso 1 1 calc R . . .
C59 C 0.6672(7) 0.5692(7) 0.8812(7) 0.085(4) Uani 1 1 d . . . .
H59 H 0.6187 0.5652 0.9166 0.102 Uiso 0.261(16) 1 calc R P D 2
C148 C 1.6245(7) 1.0479(7) 0.1075(7) 0.076(3) Uani 1 1 d . . . .
H148 H 1.6592 1.0215 0.1162 0.091 Uiso 1 1 calc R . . .
F13 F 1.3501(9) 0.6960(8) 0.2706(8) 0.247(8) Uani 1 1 d . . . .
F22 F 0.9302(10) 0.4402(7) 0.8490(11) 0.159(8) Uani 0.623(11) 1 d . P B 1
F14 F 1.4098(11) 0.8016(10) 0.2548(11) 0.271(9) Uiso 1 1 d . . . .
C97 C 1.2582(5) 0.6013(5) 0.7038(6) 0.051(2) Uani 1 1 d . . . .
C98 C 1.2117(6) 0.5972(5) 0.7727(6) 0.065(3) Uani 1 1 d . . . .
H98 H 1.1646 0.6048 0.7826 0.077 Uiso 1 1 calc R . . .
C100 C 1.2955(10) 0.5777(7) 0.8127(8) 0.104(5) Uani 1 1 d . . . .
H100 H 1.3089 0.5689 0.8499 0.125 Uiso 1 1 calc R . . .
C101 C 1.3459(7) 0.5850(7) 0.7414(9) 0.098(5) Uani 1 1 d . . . .
H101 H 1.3940 0.5821 0.7301 0.118 Uiso 1 1 calc R . . .
F22A F 1.0255(7) 0.5585(6) 0.9276(6) 0.038(4) Uani 0.377(11) 1 d . P B 2
F7 F 1.3731(10) 0.9598(11) 0.0515(11) 0.092(7) Uani 0.377(11) 1 d . P B 2
F20A F 1.3592(12) 0.7423(13) 0.7670(14) 0.052(8) Uani 0.212(9) 1 d . P A 2
F6A F 1.5921(11) 1.1332(12) 0.1993(11) 0.043(7) Uani 0.212(9) 1 d . P A 2
F26 F 0.7894(13) 0.4707(11) 0.8749(17) 0.090(12) Uani 0.261(16) 1 d . P D 2

loop_
_atom_site_aniso_label
_atom_site_aniso_U_11
_atom_site_aniso_U_22
_atom_site_aniso_U_33
_atom_site_aniso_U_23
_atom_site_aniso_U_13
_atom_site_aniso_U_12
Ag2 0.0305(3) 0.0330(3) 0.0304(3) -0.0124(3) -0.0167(3) 0.0052(2)
Ag1 0.0328(3) 0.0316(3) 0.0290(3) -0.0114(3) -0.0153(3) 0.0041(2)
Ag8 0.0319(3) 0.0375(3) 0.0331(3) -0.0135(3) -0.0177(3) 0.0071(3)
Ag6 0.0351(3) 0.0361(3) 0.0378(3) -0.0153(3) -0.0199(3) 0.0040(3)
Ag4 0.0372(3) 0.0353(3) 0.0305(3) -0.0110(3) -0.0164(3) 0.0037(3)
Ag19 0.0419(4) 0.0484(4) 0.0385(4) -0.0180(3) -0.0241(3) 0.0096(3)
Ag11 0.0345(3) 0.0421(3) 0.0342(3) -0.0153(3) -0.0198(3) 0.0056(3)
Ag5 0.0382(3) 0.0344(3) 0.0346(3) -0.0099(3) -0.0195(3) 0.0039(3)
Ag3 0.0354(3) 0.0420(3) 0.0356(3) -0.0100(3) -0.0201(3) 0.0044(3)
Ag9 0.0401(4) 0.0419(3) 0.0397(4) -0.0180(3) -0.0241(3) 0.0103(3)
Ag12 0.0423(4) 0.0369(3) 0.0382(3) -0.0139(3) -0.0222(3) 0.0086(3)
Ag15 0.0368(3) 0.0391(3) 0.0394(4) -0.0164(3) -0.0197(3) 0.0081(3)
Ag18 0.0396(4) 0.0436(4) 0.0444(4) -0.0184(3) -0.0208(3) 0.0064(3)
Ag14 0.0407(4) 0.0371(3) 0.0376(3) -0.0120(3) -0.0211(3) 0.0067(3)
Ag13 0.0406(4) 0.0477(4) 0.0404(4) -0.0218(3) -0.0190(3) 0.0088(3)
Ag17 0.0455(4) 0.0454(4) 0.0439(4) -0.0146(3) -0.0224(3) 0.0064(3)
Ag7 0.0393(4) 0.0687(5) 0.0436(4) -0.0272(4) -0.0238(3) 0.0149(3)
Ag16 0.0408(4) 0.0538(4) 0.0491(4) -0.0203(3) -0.0256(3) 0.0127(3)
Ag10 0.0577(5) 0.0465(4) 0.0428(4) -0.0127(3) -0.0211(4) -0.0007(3)
S12 0.0357(11) 0.0424(11) 0.0355(11) -0.0165(9) -0.0196(9) 0.0080(9)
S6 0.0388(11) 0.0470(12) 0.0386(11) -0.0172(10) -0.0246(10) 0.0116(9)
S7 0.0436(12) 0.0388(11) 0.0373(11) -0.0150(9) -0.0211(10) 0.0138(9)
S9 0.0409(11) 0.0404(11) 0.0355(11) -0.0169(9) -0.0244(9) 0.0086(9)
S4 0.0326(10) 0.0422(11) 0.0366(11) -0.0177(9) -0.0166(9) 0.0061(9)
S8 0.0357(11) 0.0380(11) 0.0471(12) -0.0188(10) -0.0202(10) 0.0070(9)
S3 0.0367(11) 0.0435(11) 0.0405(12) -0.0184(10) -0.0222(10) 0.0091(9)
S5 0.0391(11) 0.0404(11) 0.0327(10) -0.0146(9) -0.0188(9) 0.0021(9)
S11 0.0408(12) 0.0376(11) 0.0456(12) -0.0114(10) -0.0247(10) 0.0097(9)
S2 0.0338(11) 0.0448(12) 0.0374(11) -0.0113(10) -0.0189(9) 0.0068(9)
S13 0.0422(12) 0.0341(10) 0.0445(12) -0.0080(10) -0.0246(10) -0.0019(9)
S10 0.0408(12) 0.0521(12) 0.0427(12) -0.0238(10) -0.0237(10) 0.0120(10)
S1 0.0389(12) 0.0487(12) 0.0356(11) -0.0101(10) -0.0227(10) 0.0038(10)
P1 0.0431(13) 0.0482(12) 0.0387(12) -0.0210(10) -0.0251(10) 0.0119(10)
P4 0.0399(13) 0.0567(14) 0.0411(13) -0.0246(11) -0.0218(11) 0.0116(11)
P3 0.0406(13) 0.0472(13) 0.0579(15) -0.0240(12) -0.0266(12) 0.0074(11)
P2 0.0554(15) 0.0456(13) 0.0473(14) -0.0204(11) -0.0284(12) 0.0157(11)
F5 0.058(4) 0.091(4) 0.077(4) -0.039(4) -0.048(3) 0.025(3)
F11 0.047(4) 0.103(5) 0.101(5) -0.022(4) -0.047(4) 0.018(3)
F19 0.051(4) 0.114(5) 0.120(6) -0.071(5) -0.053(4) 0.032(4)
F18 0.074(4) 0.097(5) 0.047(4) -0.020(3) -0.015(3) 0.028(4)
F12 0.051(4) 0.106(5) 0.083(5) -0.048(4) -0.022(4) 0.019(4)
C73 0.041(5) 0.050(5) 0.050(5) -0.025(4) -0.031(4) 0.019(4)
C19 0.046(5) 0.055(5) 0.046(5) -0.033(4) -0.032(4) 0.022(4)
F17 0.117(6) 0.096(5) 0.065(4) -0.059(4) -0.047(4) 0.053(4)
C37 0.038(5) 0.059(6) 0.058(6) -0.039(5) -0.023(4) 0.007(4)
C38 0.067(7) 0.041(5) 0.055(6) -0.014(5) -0.019(5) -0.007(5)
C39 0.065(7) 0.054(6) 0.086(9) -0.034(6) -0.018(7) -0.011(6)
C40 0.076(8) 0.084(8) 0.112(11) -0.068(8) -0.057(8) 0.028(7)
C41 0.078(9) 0.136(12) 0.073(9) -0.072(9) -0.035(7) 0.044(8)
C42 0.078(8) 0.068(7) 0.050(6) -0.028(5) -0.030(6) 0.020(6)
C43 0.034(5) 0.048(5) 0.072(7) -0.021(5) -0.032(5) 0.013(4)
F9 0.115(6) 0.127(6) 0.152(7) -0.118(6) -0.074(6) 0.053(5)
F21 0.104(6) 0.058(4) 0.087(5) 0.007(4) -0.057(5) 0.005(4)
C36 0.038(5) 0.048(5) 0.041(5) -0.022(4) -0.017(4) 0.005(4)
F8 0.131(7) 0.132(6) 0.127(6) -0.110(5) -0.091(6) 0.064(5)
F6 0.080(6) 0.092(6) 0.075(6) -0.044(5) -0.057(5) 0.023(5)
F20 0.049(5) 0.081(6) 0.071(6) -0.017(5) -0.011(4) 0.001(4)
F2 0.071(5) 0.116(6) 0.054(4) -0.027(4) -0.015(3) 0.013(4)
F1 0.098(6) 0.107(6) 0.058(4) 0.001(4) -0.025(4) 0.008(5)
F25 0.148(8) 0.099(6) 0.097(6) 0.041(5) -0.082(6) -0.047(5)
C86 0.077(7) 0.041(5) 0.050(6) -0.007(5) -0.039(6) 0.008(5)
C85 0.056(6) 0.044(5) 0.035(5) -0.012(4) -0.028(4) 0.016(4)
C90 0.060(7) 0.085(7) 0.067(7) -0.043(6) -0.045(6) 0.037(6)
C89 0.056(7) 0.084(8) 0.097(10) -0.034(7) -0.046(7) 0.027(6)
C88 0.084(9) 0.108(10) 0.067(8) -0.039(7) -0.042(7) 0.061(8)
C87 0.091(9) 0.054(6) 0.058(7) -0.017(5) -0.026(7) 0.024(6)
C140 0.076(7) 0.073(6) 0.046(6) -0.036(5) -0.039(5) 0.021(5)
F23 0.110(6) 0.200(9) 0.132(7) -0.139(7) -0.082(6) 0.078(6)
C50 0.052(5) 0.038(5) 0.049(5) -0.005(4) -0.035(5) -0.002(4)
C35 0.062(6) 0.050(5) 0.053(6) -0.024(5) -0.039(5) 0.008(5)
C61 0.045(5) 0.035(4) 0.045(5) -0.013(4) -0.025(4) 0.005(4)
C72 0.045(5) 0.061(6) 0.037(5) -0.016(4) -0.025(4) 0.009(4)
C18 0.050(5) 0.057(5) 0.038(5) -0.026(4) -0.029(4) 0.015(4)
C13 0.051(5) 0.040(5) 0.046(5) -0.015(4) -0.033(5) 0.012(4)
C2 0.040(5) 0.054(5) 0.044(5) -0.021(4) -0.021(4) 0.013(4)
F3 0.160(8) 0.044(4) 0.094(6) 0.007(4) -0.059(6) 0.010(4)
C120 0.118(13) 0.146(14) 0.196(18) -0.143(14) -0.092(13) 0.062(11)
C115 0.052(6) 0.050(6) 0.097(9) -0.029(6) -0.043(6) 0.013(5)
C116 0.099(10) 0.066(7) 0.126(12) -0.045(8) -0.081(10) 0.029(7)
C117 0.130(15) 0.086(10) 0.30(3) -0.079(14) -0.158(18) 0.067(10)
C118 0.168(19) 0.119(14) 0.39(4) -0.19(2) -0.16(2) 0.070(13)
C119 0.24(2) 0.152(16) 0.37(4) -0.19(2) -0.25(3) 0.142(17)
C1 0.034(4) 0.031(4) 0.045(5) -0.007(4) -0.027(4) 0.007(3)
C65 0.058(7) 0.072(7) 0.064(7) -0.031(6) -0.037(6) 0.023(5)
C31 0.036(4) 0.032(4) 0.038(4) -0.012(4) -0.021(4) 0.001(3)
C67 0.052(6) 0.046(5) 0.043(5) -0.015(4) -0.032(5) 0.012(4)
C91 0.044(5) 0.041(5) 0.047(5) -0.016(4) -0.032(4) 0.008(4)
C127 0.043(6) 0.067(7) 0.062(7) -0.027(6) -0.022(5) 0.004(5)
C128 0.067(8) 0.066(7) 0.082(8) -0.034(7) -0.034(7) 0.009(6)
C129 0.057(7) 0.101(10) 0.067(8) -0.025(8) -0.016(6) -0.002(7)
C130 0.070(9) 0.088(10) 0.064(8) 0.005(7) -0.014(7) -0.012(8)
C131 0.100(13) 0.075(10) 0.150(16) 0.044(11) -0.023(12) -0.030(10)
C132 0.060(8) 0.048(7) 0.168(16) 0.004(9) -0.009(9) 0.000(7)
C14 0.049(5) 0.062(6) 0.058(6) -0.037(5) -0.033(5) 0.019(5)
C139 0.050(6) 0.048(5) 0.044(5) -0.013(4) -0.028(5) 0.009(4)
C44 0.069(7) 0.042(5) 0.063(6) -0.018(5) -0.049(6) 0.015(5)
C24 0.050(6) 0.049(5) 0.045(5) -0.026(4) -0.022(5) 0.018(4)
C96 0.079(8) 0.052(6) 0.067(7) -0.020(5) -0.054(6) 0.008(5)
C133 0.053(6) 0.060(6) 0.063(7) -0.028(5) -0.036(5) 0.008(5)
C138 0.057(7) 0.067(7) 0.071(8) -0.025(6) -0.030(6) 0.016(6)
C137 0.076(9) 0.072(8) 0.140(14) -0.055(9) -0.056(9) 0.011(7)
C136 0.127(13) 0.058(8) 0.080(10) 0.011(8) -0.047(10) -0.012(8)
C135 0.160(16) 0.086(10) 0.055(8) -0.003(8) -0.048(9) -0.023(10)
C134 0.127(12) 0.075(8) 0.059(8) -0.022(7) -0.041(8) -0.011(8)
C80 0.052(6) 0.067(6) 0.045(5) -0.026(5) -0.024(5) 0.008(5)
C48 0.048(6) 0.047(5) 0.062(6) -0.018(5) -0.026(5) 0.004(4)
C66 0.054(6) 0.063(6) 0.048(5) -0.031(5) -0.031(5) 0.016(5)
C78 0.083(7) 0.053(5) 0.053(6) -0.025(5) -0.051(6) 0.014(5)
C102 0.059(7) 0.087(8) 0.048(6) -0.014(6) -0.025(6) 0.017(6)
C99 0.083(9) 0.105(10) 0.064(8) -0.019(7) -0.043(7) -0.006(8)
C62 0.046(5) 0.056(6) 0.064(6) -0.035(5) -0.031(5) 0.018(4)
C54 0.066(7) 0.060(6) 0.042(5) -0.019(5) -0.024(5) 0.016(5)
C51 0.065(7) 0.055(6) 0.065(7) -0.026(5) -0.038(6) 0.013(5)
F4 0.103(6) 0.081(5) 0.096(6) 0.001(5) 0.012(5) -0.013(5)
C34 0.041(5) 0.047(5) 0.065(6) -0.020(5) -0.036(5) 0.011(4)
C32 0.043(5) 0.072(6) 0.047(5) -0.033(5) -0.027(4) 0.012(5)
C68 0.058(6) 0.052(5) 0.038(5) -0.006(4) -0.026(5) 0.009(5)
C16 0.085(8) 0.049(6) 0.044(6) -0.024(5) -0.038(6) 0.025(5)
C26 0.068(7) 0.072(7) 0.054(6) -0.038(6) -0.026(6) 0.010(6)
C27 0.073(9) 0.137(12) 0.139(13) -0.104(11) -0.069(9) 0.050(9)
C28 0.132(13) 0.136(13) 0.185(17) -0.138(13) -0.125(13) 0.082(11)
C29 0.175(17) 0.065(8) 0.209(19) -0.090(11) -0.143(16) 0.066(10)
C30 0.122(11) 0.052(6) 0.085(9) -0.039(6) -0.052(8) 0.023(7)
C25 0.047(5) 0.056(6) 0.052(6) -0.032(5) -0.026(5) 0.009(4)
C55 0.051(6) 0.043(5) 0.043(5) -0.005(4) -0.029(5) -0.005(4)
C92 0.047(6) 0.052(6) 0.052(6) -0.013(5) -0.016(5) 0.005(5)
C105 0.095(10) 0.069(8) 0.104(10) -0.044(8) -0.057(8) 0.007(7)
C104 0.095(9) 0.050(6) 0.056(7) -0.018(5) -0.034(7) 0.000(6)
C103 0.085(8) 0.040(5) 0.062(7) -0.022(5) -0.041(6) 0.020(5)
C108 0.107(10) 0.064(7) 0.074(8) -0.030(6) -0.052(8) 0.004(7)
C107 0.161(15) 0.061(8) 0.126(13) -0.038(8) -0.098(12) 0.016(9)
C106 0.134(12) 0.053(7) 0.083(9) -0.028(7) -0.054(9) -0.005(7)
C20 0.036(5) 0.077(6) 0.052(6) -0.037(5) -0.026(4) 0.026(5)
C47 0.080(8) 0.034(5) 0.077(8) -0.007(5) -0.042(7) -0.002(5)
C15 0.095(9) 0.065(6) 0.085(8) -0.055(6) -0.065(8) 0.035(6)
C6 0.043(5) 0.069(6) 0.047(5) -0.025(5) -0.026(4) 0.007(5)
C49 0.036(5) 0.037(4) 0.040(5) -0.011(4) -0.019(4) 0.008(4)
C63 0.038(5) 0.071(7) 0.060(7) -0.034(6) -0.017(5) 0.012(5)
C8 0.076(8) 0.089(8) 0.042(6) -0.033(6) -0.022(6) 0.034(7)
C7 0.072(7) 0.049(5) 0.056(6) -0.019(5) -0.044(6) 0.027(5)
C12 0.101(9) 0.062(7) 0.098(9) -0.050(7) -0.072(8) 0.039(6)
C11 0.165(18) 0.145(14) 0.178(19) -0.116(15) -0.141(16) 0.102(14)
C10 0.161(18) 0.169(17) 0.139(16) -0.124(15) -0.111(15) 0.101(15)
C9 0.094(12) 0.180(18) 0.066(9) -0.045(11) -0.026(9) 0.086(12)
C79 0.056(6) 0.044(5) 0.033(5) -0.013(4) -0.021(4) 0.002(4)
C84 0.059(6) 0.066(6) 0.045(6) -0.028(5) -0.025(5) 0.013(5)
F7A 0.101(8) 0.044(5) 0.080(7) -0.033(5) -0.052(6) 0.005(5)
C56 0.059(7) 0.042(5) 0.076(8) 0.007(5) -0.038(6) -0.008(5)
C144 0.058(7) 0.078(7) 0.048(6) -0.029(6) -0.018(5) 0.013(6)
C64 0.041(6) 0.061(6) 0.098(9) -0.040(6) -0.044(6) 0.017(5)
C110 0.060(7) 0.068(7) 0.051(6) -0.016(6) -0.021(5) 0.003(6)
C109 0.071(7) 0.060(6) 0.057(6) -0.024(5) -0.028(6) 0.024(6)
C114 0.133(15) 0.077(10) 0.135(15) -0.051(10) 0.036(12) -0.016(10)
C113 0.21(2) 0.128(16) 0.159(19) -0.092(15) 0.102(18) -0.053(16)
C112 0.18(2) 0.20(2) 0.084(12) -0.095(14) -0.008(13) 0.067(17)
C111 0.073(8) 0.085(8) 0.050(7) -0.010(6) -0.025(6) 0.011(7)
C45 0.051(6) 0.058(6) 0.074(7) -0.020(6) -0.035(6) 0.018(5)
C46 0.067(7) 0.038(5) 0.061(7) 0.012(5) -0.033(6) -0.006(5)
F24 0.091(6) 0.220(10) 0.080(5) -0.092(6) -0.026(5) 0.022(6)
C75 0.056(7) 0.177(14) 0.055(7) -0.075(9) -0.031(6) 0.050(8)
C74 0.058(6) 0.087(7) 0.052(6) -0.048(6) -0.034(5) 0.024(5)
C17 0.060(7) 0.091(8) 0.057(7) -0.040(6) -0.037(6) 0.043(6)
C94 0.104(11) 0.065(7) 0.114(12) -0.038(8) -0.075(10) 0.007(7)
C70 0.074(8) 0.081(8) 0.033(5) 0.004(5) -0.020(6) -0.008(7)
C5 0.047(6) 0.077(7) 0.072(7) -0.026(6) -0.041(6) 0.010(5)
F26A 0.070(7) 0.109(9) 0.083(8) 0.001(6) 0.000(6) -0.003(6)
C146 0.035(5) 0.097(8) 0.057(6) -0.038(6) -0.017(5) 0.010(5)
C125 0.095(10) 0.139(12) 0.073(9) -0.053(9) -0.064(8) 0.041(9)
C126 0.088(9) 0.081(8) 0.064(8) -0.033(7) -0.038(7) 0.020(7)
C121 0.058(6) 0.061(6) 0.054(6) -0.032(5) -0.032(5) 0.013(5)
C122 0.050(7) 0.111(10) 0.107(10) -0.069(9) -0.043(7) 0.027(6)
C123 0.073(9) 0.24(2) 0.118(13) -0.131(15) -0.067(10) 0.061(11)
C124 0.098(11) 0.162(15) 0.073(9) -0.066(10) -0.059(9) 0.075(11)
C81 0.078(8) 0.070(7) 0.053(7) -0.027(6) -0.019(6) -0.004(6)
C22 0.070(7) 0.097(8) 0.085(8) -0.068(7) -0.058(7) 0.043(7)
C150 0.056(6) 0.072(7) 0.056(6) -0.034(6) -0.033(5) 0.025(5)
C21 0.053(6) 0.117(10) 0.064(7) -0.065(7) -0.030(6) 0.029(7)
C145 0.046(5) 0.058(6) 0.050(6) -0.029(5) -0.026(5) 0.011(4)
C93 0.045(6) 0.074(7) 0.069(7) -0.014(6) -0.021(5) -0.016(5)
C60 0.053(6) 0.050(6) 0.052(6) -0.007(5) -0.025(5) 0.006(5)
C33 0.042(5) 0.083(7) 0.072(7) -0.049(6) -0.036(5) 0.027(5)
C53 0.081(9) 0.063(7) 0.043(6) 0.006(6) -0.016(6) -0.026(7)
C4 0.040(5) 0.050(5) 0.063(7) -0.012(5) -0.029(5) 0.003(4)
C77 0.070(8) 0.071(7) 0.103(10) -0.053(7) -0.055(8) 0.025(6)
C142 0.098(9) 0.072(7) 0.060(7) -0.036(6) -0.047(7) 0.025(7)
C23 0.086(8) 0.068(7) 0.080(8) -0.050(6) -0.061(7) 0.035(6)
C71 0.045(6) 0.091(8) 0.030(5) -0.020(5) -0.011(4) 0.019(5)
C69 0.091(9) 0.057(6) 0.051(6) 0.000(5) -0.036(7) 0.013(6)
C52 0.099(10) 0.043(6) 0.078(8) -0.014(6) -0.059(8) 0.021(6)
C82 0.087(9) 0.058(7) 0.044(6) -0.022(5) -0.012(6) 0.001(6)
C83 0.079(8) 0.086(8) 0.057(7) -0.048(6) -0.030(6) 0.019(6)
C3 0.037(5) 0.064(6) 0.064(7) -0.034(5) -0.017(5) 0.004(5)
C76 0.086(9) 0.105(9) 0.096(10) -0.074(9) -0.070(8) 0.043(8)
C95 0.085(8) 0.070(7) 0.073(8) -0.039(6) -0.053(7) 0.020(6)
C149 0.093(9) 0.096(8) 0.076(8) -0.062(7) -0.059(7) 0.045(7)
C147 0.057(7) 0.108(10) 0.075(8) -0.049(8) -0.034(6) 0.018(7)
F15 0.205(11) 0.174(9) 0.284(14) -0.198(10) -0.180(11) 0.119(8)
C141 0.102(10) 0.073(7) 0.080(8) -0.033(7) -0.062(8) 0.024(7)
F16 0.336(19) 0.083(7) 0.256(15) -0.068(8) -0.184(15) 0.040(9)
F10 0.258(14) 0.180(10) 0.069(6) -0.078(6) -0.052(7) 0.074(9)
C58 0.111(12) 0.072(9) 0.082(10) 0.023(7) -0.072(9) -0.029(9)
C57 0.112(12) 0.049(7) 0.111(11) 0.010(7) -0.085(10) -0.012(7)
C143 0.092(9) 0.095(8) 0.060(7) -0.060(7) -0.045(7) 0.042(7)
C59 0.057(8) 0.105(10) 0.051(7) 0.001(7) -0.019(6) -0.024(7)
C148 0.071(8) 0.123(11) 0.085(9) -0.072(9) -0.057(7) 0.045(8)
F13 0.323(19) 0.355(19) 0.241(14) -0.264(15) -0.186(14) 0.248(16)
F22 0.175(17) 0.078(9) 0.194(18) -0.013(10) -0.102(15) 0.001(10)
C97 0.057(6) 0.053(5) 0.051(6) -0.018(5) -0.035(5) 0.009(5)
C98 0.067(7) 0.060(6) 0.056(7) -0.012(5) -0.032(6) 0.006(5)
C100 0.143(15) 0.097(10) 0.069(9) -0.001(8) -0.072(10) -0.014(10)
C101 0.071(9) 0.097(10) 0.096(11) -0.004(8) -0.052(9) 0.017(7)
F22A 0.050(8) 0.038(7) 0.033(7) -0.004(5) -0.035(6) 0.012(6)
F7 0.076(13) 0.127(16) 0.088(14) -0.069(13) -0.034(11) 0.031(11)
F20A 0.047(14) 0.11(2) 0.071(17) -0.073(16) -0.056(14) 0.048(13)
F6A 0.029(12) 0.084(17) 0.028(11) -0.037(12) -0.013(9) 0.030(11)
F26 0.059(16) 0.043(13) 0.13(3) -0.001(14) -0.049(17) 0.020(11)

loop_
_atom_type_symbol
_atom_type_description
_atom_type_scat_dispersion_real
_atom_type_scat_dispersion_imag
_atom_type_scat_source
C C 0.0033 0.0016 'International Tables Vol C Tables 4.2.6.8 and 6.1.1.4'
H H 0.0000 0.0000 'International Tables Vol C Tables 4.2.6.8 and 6.1.1.4'
Ag Ag -0.8971 1.1015 'International Tables Vol C Tables 4.2.6.8 and 6.1.1.4'
F F 0.0171 0.0103 'International Tables Vol C Tables 4.2.6.8 and 6.1.1.4'
P P 0.1023 0.0942 'International Tables Vol C Tables 4.2.6.8 and 6.1.1.4'
S S 0.1246 0.1234 'International Tables Vol C Tables 4.2.6.8 and 6.1.1.4'

loop_
_geom_angle_atom_site_label_1
_geom_angle_atom_site_label_2
_geom_angle_atom_site_label_3
_geom_angle
_geom_angle_site_symmetry_1
_geom_angle_site_symmetry_3
Ag1 Ag2 Ag1 80.94(2) . 2_776
Ag1 Ag2 Ag8 63.20(2) 2_776 .
Ag1 Ag2 Ag8 117.58(2) . .
Ag1 Ag2 Ag6 61.53(2) 2_776 .
Ag1 Ag2 Ag6 117.36(3) . .
Ag1 Ag2 Ag4 59.076(19) . 2_776
Ag1 Ag2 Ag4 59.86(2) . .
Ag1 Ag2 Ag4 59.53(2) 2_776 .
Ag1 Ag2 Ag4 58.111(19) 2_776 2_776
Ag1 Ag2 Ag11 118.53(2) 2_776 2_776
Ag1 Ag2 Ag11 64.13(2) . 2_776
Ag1 Ag2 Ag5 95.96(2) 2_776 .
Ag1 Ag2 Ag5 176.48(3) . .
Ag1 Ag2 Ag3 121.83(2) . .
Ag1 Ag2 Ag3 122.84(3) 2_776 .
Ag1 Ag2 Ag15 64.63(2) . 2_776
Ag1 Ag2 Ag15 118.45(3) 2_776 2_776
Ag1 Ag2 Ag14 177.84(3) 2_776 2_776
Ag1 Ag2 Ag14 101.02(2) . 2_776
Ag1 Ag2 Ag16 128.07(3) . 2_776
Ag1 Ag2 Ag16 120.99(2) 2_776 2_776
Ag8 Ag2 Ag4 122.28(2) . .
Ag8 Ag2 Ag4 58.691(19) . 2_776
Ag8 Ag2 Ag11 89.51(2) . 2_776
Ag8 Ag2 Ag5 59.23(2) . .
Ag8 Ag2 Ag3 59.83(2) . .
Ag8 Ag2 Ag15 177.68(3) . 2_776
Ag8 Ag2 Ag14 116.32(3) . 2_776
Ag8 Ag2 Ag16 114.23(2) . 2_776
Ag6 Ag2 Ag8 89.09(2) . .
Ag6 Ag2 Ag4 119.26(2) . 2_776
Ag6 Ag2 Ag4 58.10(2) . .
Ag6 Ag2 Ag11 178.34(3) . 2_776
Ag6 Ag2 Ag5 62.07(2) . .
Ag6 Ag2 Ag3 120.58(2) . .
Ag6 Ag2 Ag15 90.41(2) . 2_776
Ag6 Ag2 Ag14 116.54(2) . 2_776
Ag6 Ag2 Ag16 59.48(2) . 2_776
Ag4 Ag2 Ag4 95.20(2) . 2_776
Ag4 Ag2 Ag3 176.85(2) . .
Ag4 Ag2 Ag16 89.78(2) . 2_776
Ag4 Ag2 Ag16 172.84(3) 2_776 2_776
Ag11 Ag2 Ag4 60.625(19) 2_776 2_776
Ag11 Ag2 Ag4 123.49(2) 2_776 .
Ag11 Ag2 Ag5 116.39(3) 2_776 .
Ag11 Ag2 Ag3 57.872(19) 2_776 .
Ag11 Ag2 Ag16 120.40(2) 2_776 2_776
Ag5 Ag2 Ag4 119.98(2) . .
Ag5 Ag2 Ag4 117.84(2) . 2_776
Ag5 Ag2 Ag3 58.53(2) . .
Ag5 Ag2 Ag16 55.033(19) . 2_776
Ag3 Ag2 Ag4 87.92(2) . 2_776
Ag3 Ag2 Ag16 87.14(2) . 2_776
Ag15 Ag2 Ag4 123.44(2) 2_776 2_776
Ag15 Ag2 Ag4 59.18(2) 2_776 .
Ag15 Ag2 Ag11 90.95(2) 2_776 2_776
Ag15 Ag2 Ag5 118.59(2) 2_776 .
Ag15 Ag2 Ag3 118.63(2) 2_776 .
Ag15 Ag2 Ag14 61.96(2) 2_776 2_776
Ag15 Ag2 Ag16 63.62(2) 2_776 2_776
Ag14 Ag2 Ag4 120.63(3) 2_776 .
Ag14 Ag2 Ag4 123.67(2) 2_776 2_776
Ag14 Ag2 Ag11 63.37(2) 2_776 2_776
Ag14 Ag2 Ag5 82.11(2) 2_776 .
Ag14 Ag2 Ag3 56.92(2) 2_776 .
Ag14 Ag2 Ag16 57.06(2) 2_776 2_776
Ag2 Ag1 Ag2 99.06(2) . 2_776
Ag2 Ag1 Ag8 126.43(3) . 2_776
Ag2 Ag1 Ag8 58.96(2) 2_776 2_776
Ag2 Ag1 Ag6 127.20(3) . 2_776
Ag2 Ag1 Ag6 59.71(2) 2_776 2_776
Ag2 Ag1 Ag4 67.84(2) . 2_776
Ag2 Ag1 Ag4 64.94(2) 2_776 2_776
Ag2 Ag1 Ag4 66.02(2) . .
Ag2 Ag1 Ag4 67.15(2) 2_776 .
Ag2 Ag1 Ag11 127.29(3) 2_776 2_776
Ag2 Ag1 Ag11 60.42(2) . 2_776
Ag2 Ag1 Ag9 175.01(3) . 2_776
Ag2 Ag1 Ag9 85.91(2) 2_776 2_776
Ag2 Ag1 Ag12 117.71(2) . 2_776
Ag2 Ag1 Ag12 116.42(2) 2_776 2_776
Ag2 Ag1 Ag15 126.87(3) 2_776 2_776
Ag2 Ag1 Ag15 59.96(2) . 2_776
Ag2 Ag1 Ag13 177.72(3) 2_776 2_776
Ag2 Ag1 Ag13 83.17(2) . 2_776
Ag8 Ag1 Ag11 171.58(3) 2_776 2_776
Ag8 Ag1 Ag9 55.913(19) 2_776 2_776
Ag8 Ag1 Ag12 57.461(19) 2_776 2_776
Ag8 Ag1 Ag15 93.16(2) 2_776 2_776
Ag8 Ag1 Ag13 120.05(2) 2_776 2_776
Ag6 Ag1 Ag8 85.85(2) 2_776 2_776
Ag6 Ag1 Ag4 59.36(2) 2_776 2_776
Ag6 Ag1 Ag4 126.43(3) 2_776 .
Ag6 Ag1 Ag11 93.06(2) 2_776 2_776
Ag6 Ag1 Ag9 55.909(19) 2_776 2_776
Ag6 Ag1 Ag12 114.92(2) 2_776 2_776
Ag6 Ag1 Ag15 171.17(3) 2_776 2_776
Ag6 Ag1 Ag13 118.52(2) 2_776 2_776
Ag4 Ag1 Ag8 60.43(2) . 2_776
Ag4 Ag1 Ag8 123.44(3) 2_776 2_776
Ag4 Ag1 Ag4 104.16(2) . 2_776
Ag4 Ag1 Ag11 62.35(2) 2_776 2_776
Ag4 Ag1 Ag11 125.92(2) . 2_776
Ag4 Ag1 Ag9 115.14(2) 2_776 2_776
Ag4 Ag1 Ag9 115.95(2) . 2_776
Ag4 Ag1 Ag12 173.12(3) 2_776 2_776
Ag4 Ag1 Ag12 82.27(2) . 2_776
Ag4 Ag1 Ag15 59.72(2) . 2_776
Ag4 Ag1 Ag15 127.52(3) 2_776 2_776
Ag4 Ag1 Ag13 114.40(2) . 2_776
Ag4 Ag1 Ag13 115.72(2) 2_776 2_776
Ag11 Ag1 Ag9 116.83(2) 2_776 2_776
Ag11 Ag1 Ag12 115.97(2) 2_776 2_776
Ag11 Ag1 Ag15 86.63(2) 2_776 2_776
Ag11 Ag1 Ag13 53.453(19) 2_776 2_776
Ag9 Ag1 Ag13 91.87(2) 2_776 2_776
Ag12 Ag1 Ag9 59.014(19) 2_776 2_776
Ag12 Ag1 Ag13 62.64(2) 2_776 2_776
Ag15 Ag1 Ag9 116.56(3) 2_776 2_776
Ag15 Ag1 Ag12 57.76(2) 2_776 2_776
Ag15 Ag1 Ag13 54.714(19) 2_776 2_776
Ag2 Ag8 Ag1 57.83(2) . 2_776
Ag2 Ag8 Ag4 66.18(2) . 2_776
Ag2 Ag8 Ag3 65.01(2) . .
Ag2 Ag8 Ag12 120.68(3) . .
Ag1 Ag8 Ag3 122.65(3) 2_776 .
Ag4 Ag8 Ag1 59.10(2) 2_776 2_776
Ag4 Ag8 Ag3 94.69(2) 2_776 .
Ag5 Ag8 Ag2 61.22(2) . .
Ag5 Ag8 Ag1 93.86(2) . 2_776
Ag5 Ag8 Ag4 127.31(3) . 2_776
Ag5 Ag8 Ag3 60.87(2) . .
Ag5 Ag8 Ag9 61.44(2) . .
Ag5 Ag8 Ag12 125.11(3) . .
Ag9 Ag8 Ag2 90.14(2) . .
Ag9 Ag8 Ag1 64.25(2) . 2_776
Ag9 Ag8 Ag4 122.89(3) . 2_776
Ag9 Ag8 Ag3 122.22(3) . .
Ag9 Ag8 Ag12 63.69(2) . .
Ag12 Ag8 Ag1 62.84(2) . 2_776
Ag12 Ag8 Ag4 84.37(2) . 2_776
Ag12 Ag8 Ag3 172.78(3) . .
S12 Ag8 Ag2 85.13(5) 2_776 .
S12 Ag8 Ag1 112.75(5) 2_776 2_776
S12 Ag8 Ag4 54.77(5) 2_776 2_776
S12 Ag8 Ag5 116.05(5) 2_776 .
S12 Ag8 Ag3 55.70(5) 2_776 .
S12 Ag8 Ag9 175.27(5) 2_776 .
S12 Ag8 Ag12 118.76(5) 2_776 .
S4 Ag8 Ag2 165.20(5) . .
S4 Ag8 Ag1 116.08(5) . 2_776
S4 Ag8 Ag4 124.15(5) . 2_776
S4 Ag8 Ag5 108.08(5) . .
S4 Ag8 Ag3 120.48(5) . .
S4 Ag8 Ag9 75.32(5) . .
S4 Ag8 Ag12 55.30(5) . .
S4 Ag8 S12 109.41(7) . 2_776
Ag2 Ag6 Ag1 58.76(2) . 2_776
Ag2 Ag6 Ag4 65.28(2) . .
Ag2 Ag6 Ag5 59.86(2) . .
Ag2 Ag6 Ag16 67.67(2) . 2_776
Ag2 Ag6 Ag10 132.25(3) . .
Ag1 Ag6 Ag5 92.92(2) 2_776 .
Ag1 Ag6 Ag16 126.41(3) 2_776 2_776
Ag1 Ag6 Ag10 73.91(2) 2_776 .
Ag4 Ag6 Ag1 61.15(2) . 2_776
Ag4 Ag6 Ag5 124.94(3) . .
Ag4 Ag6 Ag16 98.35(3) . 2_776
Ag4 Ag6 Ag10 87.68(2) . .
Ag5 Ag6 Ag16 57.10(2) . 2_776
Ag5 Ag6 Ag10 133.69(3) . .
Ag9 Ag6 Ag2 90.91(2) . .
Ag9 Ag6 Ag1 65.61(2) . 2_776
Ag9 Ag6 Ag4 126.61(3) . .
Ag9 Ag6 Ag5 60.33(2) . .
Ag9 Ag6 Ag16 116.39(3) . 2_776
Ag9 Ag6 Ag10 74.02(2) . .
Ag16 Ag6 Ag10 159.16(3) 2_776 .
S8 Ag6 Ag2 83.62(5) 2_776 .
S8 Ag6 Ag1 118.24(5) 2_776 2_776
S8 Ag6 Ag4 58.94(5) 2_776 .
S8 Ag6 Ag5 109.06(5) 2_776 .
S8 Ag6 Ag9 169.36(6) 2_776 .
S8 Ag6 Ag16 53.04(5) 2_776 2_776
S8 Ag6 Ag10 116.34(5) 2_776 .
S5 Ag6 Ag2 169.04(6) . .
S5 Ag6 Ag1 116.75(5) . 2_776
S5 Ag6 Ag4 122.70(5) . .
S5 Ag6 Ag5 112.29(5) . .
S5 Ag6 Ag9 78.24(5) . .
S5 Ag6 Ag16 115.69(5) . 2_776
S5 Ag6 Ag10 46.28(5) . .
S5 Ag6 S8 106.83(7) . 2_776
Ag2 Ag4 Ag2 84.79(2) . 2_776
Ag1 Ag4 Ag2 54.737(18) . 2_776
Ag1 Ag4 Ag2 54.117(19) . .
Ag1 Ag4 Ag2 53.081(18) 2_776 2_776
Ag1 Ag4 Ag2 55.535(19) 2_776 .
Ag1 Ag4 Ag1 75.84(2) . 2_776
Ag1 Ag4 Ag8 108.06(2) 2_776 2_776
Ag1 Ag4 Ag8 60.47(2) . 2_776
Ag1 Ag4 Ag11 109.73(2) . .
Ag1 Ag4 Ag11 59.68(2) 2_776 .
Ag1 Ag4 Ag15 61.53(2) . 2_776
Ag1 Ag4 Ag15 112.19(3) 2_776 2_776
Ag8 Ag4 Ag2 55.128(18) 2_776 2_776
Ag8 Ag4 Ag2 114.56(2) 2_776 .
Ag8 Ag4 Ag11 84.04(2) 2_776 .
Ag6 Ag4 Ag2 112.57(3) . 2_776
Ag6 Ag4 Ag2 56.621(19) . .
Ag6 Ag4 Ag1 59.49(2) . 2_776
Ag6 Ag4 Ag1 110.22(3) . .
Ag6 Ag4 Ag8 167.06(3) . 2_776
Ag6 Ag4 Ag11 91.52(2) . .
Ag6 Ag4 Ag15 88.05(2) . 2_776
Ag11 Ag4 Ag2 115.21(2) . .
Ag11 Ag4 Ag2 55.160(18) . 2_776
Ag15 Ag4 Ag2 56.88(2) 2_776 .
Ag15 Ag4 Ag2 116.26(3) 2_776 2_776
Ag15 Ag4 Ag8 94.27(2) 2_776 2_776
Ag15 Ag4 Ag11 170.30(3) 2_776 .
S12 Ag4 Ag2 164.24(5) . .
S12 Ag4 Ag2 79.47(5) . 2_776
S12 Ag4 Ag1 115.49(5) . .
S12 Ag4 Ag1 112.71(5) . 2_776
S12 Ag4 Ag8 56.21(5) . 2_776
S12 Ag4 Ag6 129.58(5) . .
S12 Ag4 Ag11 54.14(5) . .
S12 Ag4 Ag15 132.05(5) . 2_776
S12 Ag4 S8 117.44(7) . 2_776
S8 Ag4 Ag2 163.09(5) 2_776 2_776
S8 Ag4 Ag2 78.30(5) 2_776 .
S8 Ag4 Ag1 115.05(5) 2_776 2_776
S8 Ag4 Ag1 113.48(5) 2_776 .
S8 Ag4 Ag8 133.29(5) 2_776 2_776
S8 Ag4 Ag6 57.29(5) 2_776 .
S8 Ag4 Ag11 133.15(5) 2_776 .
S8 Ag4 Ag15 53.67(5) 2_776 2_776
S10 Ag19 S9 94.00(7) . .
S10 Ag19 S1 97.36(7) . 2_776
S1 Ag19 S9 88.78(7) 2_776 .
P1 Ag19 S9 103.73(7) . .
P1 Ag19 S10 132.03(8) . .
P1 Ag19 S1 126.74(8) . 2_776
Ag2 Ag11 Ag1 55.447(19) 2_776 2_776
Ag2 Ag11 Ag4 64.21(2) 2_776 .
Ag2 Ag11 Ag3 65.36(2) 2_776 2_776
Ag2 Ag11 Ag14 58.18(2) 2_776 .
Ag2 Ag11 Ag10 132.35(3) 2_776 .
Ag1 Ag11 Ag4 57.970(19) 2_776 .
Ag1 Ag11 Ag14 92.14(2) 2_776 .
Ag1 Ag11 Ag10 76.99(2) 2_776 .
Ag3 Ag11 Ag1 120.64(3) 2_776 2_776
Ag3 Ag11 Ag4 93.88(2) 2_776 .
Ag3 Ag11 Ag14 57.76(2) 2_776 .
Ag3 Ag11 Ag10 160.91(3) 2_776 .
Ag14 Ag11 Ag4 122.08(3) . .
Ag14 Ag11 Ag10 133.90(3) . .
Ag13 Ag11 Ag2 88.01(2) . 2_776
Ag13 Ag11 Ag1 66.71(2) . 2_776
Ag13 Ag11 Ag4 124.59(3) . .
Ag13 Ag11 Ag3 117.77(3) . 2_776
Ag13 Ag11 Ag14 60.36(2) . .
Ag13 Ag11 Ag10 74.41(2) . .
Ag10 Ag11 Ag4 89.87(2) . .
S12 Ag11 Ag2 84.66(5) . 2_776
S12 Ag11 Ag1 110.46(5) . 2_776
S12 Ag11 Ag4 53.55(5) . .
S12 Ag11 Ag3 56.85(5) . 2_776
S12 Ag11 Ag14 113.44(5) . .
S12 Ag11 Ag13 172.34(5) . .
S12 Ag11 Ag10 112.32(5) . .
S9 Ag11 Ag2 162.70(5) . 2_776
S9 Ag11 Ag1 121.92(5) . 2_776
S9 Ag11 Ag4 131.08(5) . .
S9 Ag11 Ag3 115.75(5) . 2_776
S9 Ag11 Ag14 106.77(5) . .
S9 Ag11 Ag13 76.23(5) . .
S9 Ag11 Ag10 50.22(5) . .
S9 Ag11 S12 110.73(7) . .
Ag2 Ag5 Ag6 58.072(19) . .
Ag2 Ag5 Ag3 64.96(2) . .
Ag2 Ag5 Ag9 88.03(2) . .
Ag8 Ag5 Ag2 59.55(2) . .
Ag8 Ag5 Ag6 87.00(2) . .
Ag8 Ag5 Ag3 62.27(2) . .
Ag8 Ag5 Ag9 59.34(2) . .
Ag8 Ag5 Ag16 129.10(3) . 2_776
Ag6 Ag5 Ag3 123.01(3) . .
Ag9 Ag5 Ag6 57.30(2) . .
Ag9 Ag5 Ag3 121.51(3) . .
Ag16 Ag5 Ag2 69.59(2) 2_776 .
Ag16 Ag5 Ag6 63.42(2) 2_776 .
Ag16 Ag5 Ag3 98.94(3) 2_776 .
Ag16 Ag5 Ag9 119.61(3) 2_776 .
S2 Ag5 Ag2 117.56(5) . .
S2 Ag5 Ag8 79.63(5) . .
S2 Ag5 Ag6 165.70(6) . .
S2 Ag5 Ag3 54.33(5) . .
S2 Ag5 Ag9 110.60(5) . .
S2 Ag5 Ag16 129.65(6) . 2_776
S13 Ag5 Ag2 118.80(6) 2_776 .
S13 Ag5 Ag8 157.10(6) 2_776 .
S13 Ag5 Ag6 75.11(5) 2_776 .
S13 Ag5 Ag3 139.99(6) 2_776 .
S13 Ag5 Ag9 98.43(5) 2_776 .
S13 Ag5 Ag16 54.45(5) 2_776 2_776
S13 Ag5 S2 116.38(7) 2_776 .
Ag8 Ag3 Ag2 55.151(19) . .
Ag11 Ag3 Ag2 56.765(19) 2_776 .
Ag11 Ag3 Ag8 85.95(2) 2_776 .
Ag11 Ag3 Ag5 113.27(3) 2_776 .
Ag5 Ag3 Ag2 56.514(19) . .
Ag5 Ag3 Ag8 56.86(2) . .
Ag14 Ag3 Ag2 57.00(2) 2_776 .
Ag14 Ag3 Ag8 111.75(3) 2_776 .
Ag14 Ag3 Ag11 62.96(2) 2_776 2_776
Ag14 Ag3 Ag5 81.03(2) 2_776 .
S12 Ag3 Ag2 79.18(5) 2_776 .
S12 Ag3 Ag8 55.26(5) 2_776 .
S12 Ag3 Ag11 55.56(5) 2_776 2_776
S12 Ag3 Ag5 111.64(5) 2_776 .
S12 Ag3 Ag14 117.27(5) 2_776 2_776
S2 Ag3 Ag2 110.09(6) . .
S2 Ag3 Ag8 76.96(5) . .
S2 Ag3 Ag11 162.78(6) . 2_776
S2 Ag3 Ag5 55.08(5) . .
S2 Ag3 Ag14 121.63(6) . 2_776
S2 Ag3 S12 114.00(7) . 2_776
S2 Ag3 S1 118.40(7) . .
S1 Ag3 Ag2 113.82(6) . .
S1 Ag3 Ag8 164.55(6) . .
S1 Ag3 Ag11 78.64(5) . 2_776
S1 Ag3 Ag5 129.01(6) . .
S1 Ag3 Ag14 60.02(6) . 2_776
S1 Ag3 S12 114.89(7) . 2_776
Ag8 Ag9 Ag1 59.84(2) . 2_776
Ag8 Ag9 Ag5 59.23(2) . .
Ag8 Ag9 Ag12 59.04(2) . .
Ag6 Ag9 Ag1 58.49(2) . 2_776
Ag6 Ag9 Ag8 89.84(2) . .
Ag6 Ag9 Ag5 62.36(2) . .
Ag6 Ag9 Ag12 118.44(3) . .
Ag5 Ag9 Ag1 90.07(2) . 2_776
Ag5 Ag9 Ag12 118.25(3) . .
Ag12 Ag9 Ag1 59.95(2) . 2_776
S6 Ag9 Ag1 72.55(5) . 2_776
S6 Ag9 Ag8 113.02(5) . .
S6 Ag9 Ag6 103.23(6) . .
S6 Ag9 Ag5 162.01(6) . .
S6 Ag9 Ag12 57.13(5) . .
S3 Ag9 Ag1 169.35(6) . 2_776
S3 Ag9 Ag8 112.85(5) . .
S3 Ag9 Ag6 116.07(5) . .
S3 Ag9 Ag5 79.31(5) . .
S3 Ag9 Ag12 124.59(5) . .
S3 Ag9 S6 118.11(7) . .
Ag1 Ag12 Ag13 60.55(2) 2_776 .
Ag8 Ag12 Ag1 59.70(2) . 2_776
Ag8 Ag12 Ag9 57.27(2) . .
Ag8 Ag12 Ag15 96.28(3) . .
Ag8 Ag12 Ag13 120.21(3) . .
Ag9 Ag12 Ag1 61.04(2) . 2_776
Ag9 Ag12 Ag13 91.79(2) . .
Ag15 Ag12 Ag1 60.28(2) . 2_776
Ag15 Ag12 Ag9 121.07(3) . .
Ag15 Ag12 Ag13 54.66(2) . .
S6 Ag12 Ag1 71.15(5) . 2_776
S6 Ag12 Ag8 106.75(5) . .
S6 Ag12 Ag9 52.26(5) . .
S6 Ag12 Ag15 102.90(5) . .
S6 Ag12 Ag13 50.04(5) . .
S7 Ag12 Ag1 112.86(6) . 2_776
S7 Ag12 Ag8 144.32(6) . .
S7 Ag12 Ag9 154.44(6) . .
S7 Ag12 Ag15 56.72(5) . .
S7 Ag12 Ag13 65.87(5) . .
S7 Ag12 S6 102.26(7) . .
S7 Ag12 S4 128.24(7) . .
S4 Ag12 Ag1 113.34(5) . 2_776
S4 Ag12 Ag8 55.61(5) . .
S4 Ag12 Ag9 72.16(5) . .
S4 Ag12 Ag15 138.54(5) . .
S4 Ag12 Ag13 163.09(5) . .
S4 Ag12 S6 113.61(7) . .
Ag2 Ag15 Ag1 55.416(19) 2_776 2_776
Ag2 Ag15 Ag4 63.94(2) 2_776 2_776
Ag2 Ag15 Ag12 117.36(3) 2_776 .
Ag2 Ag15 Ag14 59.08(2) 2_776 .
Ag2 Ag15 Ag16 64.38(2) 2_776 .
Ag1 Ag15 Ag16 119.65(3) 2_776 .
Ag4 Ag15 Ag1 58.75(2) 2_776 2_776
Ag4 Ag15 Ag14 122.49(3) 2_776 .
Ag4 Ag15 Ag16 92.62(2) 2_776 .
Ag12 Ag15 Ag1 61.96(2) . 2_776
Ag12 Ag15 Ag4 83.98(2) . 2_776
Ag12 Ag15 Ag14 128.74(3) . .
Ag12 Ag15 Ag16 174.61(3) . .
Ag14 Ag15 Ag1 93.22(2) . 2_776
Ag14 Ag15 Ag16 56.65(2) . .
Ag13 Ag15 Ag2 87.00(2) . 2_776
Ag13 Ag15 Ag1 65.74(2) . 2_776
Ag13 Ag15 Ag4 124.46(3) . 2_776
Ag13 Ag15 Ag12 68.30(2) . .
Ag13 Ag15 Ag14 60.52(2) . .
Ag13 Ag15 Ag16 117.09(3) . .
S7 Ag15 Ag2 158.32(6) . 2_776
S7 Ag15 Ag1 111.60(5) . 2_776
S7 Ag15 Ag4 127.46(5) . 2_776
S7 Ag15 Ag12 53.64(5) . .
S7 Ag15 Ag14 108.92(5) . .
S7 Ag15 Ag13 71.37(5) . .
S7 Ag15 Ag16 126.71(5) . .
S8 Ag15 Ag2 85.06(5) . 2_776
S8 Ag15 Ag1 116.22(5) . 2_776
S8 Ag15 Ag4 59.28(5) . 2_776
S8 Ag15 Ag12 123.58(6) . .
S8 Ag15 Ag14 107.47(5) . .
S8 Ag15 Ag13 167.92(6) . .
S8 Ag15 Ag16 51.05(5) . .
S8 Ag15 S7 116.53(7) . .
S3 Ag18 S5 106.36(7) 2_776 2_776
S3 Ag18 S13 92.80(7) 2_776 .
S13 Ag18 S5 93.13(7) . 2_776
P3 Ag18 S3 124.59(8) . 2_776
P3 Ag18 S5 113.10(8) . 2_776
P3 Ag18 S13 121.19(8) . .
Ag2 Ag14 Ag11 58.456(19) 2_776 .
Ag2 Ag14 Ag15 58.96(2) 2_776 .
Ag2 Ag14 Ag13 85.36(2) 2_776 .
Ag2 Ag14 Ag16 68.46(2) 2_776 .
Ag3 Ag14 Ag2 66.08(2) 2_776 2_776
Ag3 Ag14 Ag11 59.28(2) 2_776 .
Ag3 Ag14 Ag15 124.77(3) 2_776 .
Ag3 Ag14 Ag13 114.49(3) 2_776 .
Ag3 Ag14 Ag16 98.61(3) 2_776 .
Ag15 Ag14 Ag11 86.60(2) . .
Ag15 Ag14 Ag16 66.90(2) . .
Ag13 Ag14 Ag11 55.54(2) . .
Ag13 Ag14 Ag15 57.71(2) . .
Ag13 Ag14 Ag16 124.51(3) . .
Ag16 Ag14 Ag11 126.88(3) . .
S11 Ag14 Ag2 117.67(6) . 2_776
S11 Ag14 Ag11 163.02(6) . .
S11 Ag14 Ag3 136.52(6) . 2_776
S11 Ag14 Ag15 78.21(5) . .
S11 Ag14 Ag13 108.97(6) . .
S11 Ag14 Ag16 53.25(5) . .
S11 Ag14 S1 118.80(7) . 2_776
S1 Ag14 Ag2 116.82(5) 2_776 2_776
S1 Ag14 Ag11 74.20(5) 2_776 .
S1 Ag14 Ag3 54.09(5) 2_776 2_776
S1 Ag14 Ag15 157.59(5) 2_776 .
S1 Ag14 Ag13 101.01(5) 2_776 .
S1 Ag14 Ag16 134.34(5) 2_776 .
Ag1 Ag13 Ag12 56.809(19) 2_776 .
Ag11 Ag13 Ag1 59.84(2) . 2_776
Ag11 Ag13 Ag12 116.53(3) . .
Ag11 Ag13 Ag15 93.99(3) . .
Ag11 Ag13 Ag14 64.10(2) . .
Ag15 Ag13 Ag1 59.55(2) . 2_776
Ag15 Ag13 Ag12 57.04(2) . .
Ag15 Ag13 Ag14 61.76(2) . .
Ag14 Ag13 Ag1 90.42(2) . 2_776
Ag14 Ag13 Ag12 118.73(3) . .
S6 Ag13 Ag1 70.68(5) . 2_776
S6 Ag13 Ag11 101.89(6) . .
S6 Ag13 Ag12 53.79(5) . .
S6 Ag13 Ag15 108.82(6) . .
S6 Ag13 Ag14 160.79(6) . .
S10 Ag13 Ag1 166.21(6) . 2_776
S10 Ag13 Ag11 112.92(6) . .
S10 Ag13 Ag12 129.74(6) . .
S10 Ag13 Ag15 111.87(6) . .
S10 Ag13 Ag14 75.80(6) . .
S10 Ag13 S6 123.11(8) . .
S7 Ag17 S10 96.81(7) . .
S11 Ag17 S7 110.37(7) . .
S11 Ag17 S10 101.24(8) . .
P2 Ag17 S7 117.38(8) . .
P2 Ag17 S11 113.93(8) . .
P2 Ag17 S10 114.79(8) . .
S3 Ag7 S4 94.18(7) . .
S3 Ag7 S2 105.83(7) . .
S2 Ag7 S4 95.84(7) . .
P4 Ag7 S4 113.96(8) . .
P4 Ag7 S3 125.02(8) . .
P4 Ag7 S2 116.25(8) . .
Ag6 Ag16 Ag2 52.853(18) 2_776 2_776
Ag6 Ag16 Ag15 79.50(2) 2_776 .
Ag5 Ag16 Ag2 55.38(2) 2_776 2_776
Ag5 Ag16 Ag6 59.48(2) 2_776 2_776
Ag5 Ag16 Ag15 107.32(3) 2_776 .
Ag5 Ag16 Ag14 80.77(3) 2_776 .
Ag15 Ag16 Ag2 52.002(18) . 2_776
Ag14 Ag16 Ag2 54.482(19) . 2_776
Ag14 Ag16 Ag6 107.33(3) . 2_776
Ag14 Ag16 Ag15 56.45(2) . .
S8 Ag16 Ag2 76.74(5) . 2_776
S8 Ag16 Ag6 56.35(5) . 2_776
S8 Ag16 Ag5 114.62(5) . 2_776
S8 Ag16 Ag15 50.60(5) . .
S8 Ag16 Ag14 106.83(5) . .
S11 Ag16 Ag2 106.73(6) . 2_776
S11 Ag16 Ag6 152.95(6) . 2_776
S11 Ag16 Ag5 127.72(6) . 2_776
S11 Ag16 Ag15 73.50(5) . .
S11 Ag16 Ag14 55.58(5) . .
S11 Ag16 S8 105.32(8) . .
S13 Ag16 Ag2 107.59(5) . 2_776
S13 Ag16 Ag6 73.91(5) . 2_776
S13 Ag16 Ag5 56.49(5) . 2_776
S13 Ag16 Ag15 153.30(5) . .
S13 Ag16 Ag14 130.27(6) . .
S13 Ag16 S8 113.11(7) . .
S13 Ag16 S11 132.97(8) . .
Ag11 Ag10 Ag6 83.69(2) . .
S6 Ag10 Ag6 86.44(5) . .
S6 Ag10 Ag11 91.12(5) . .
S9 Ag10 Ag6 136.79(6) . .
S9 Ag10 Ag11 54.65(5) . .
S9 Ag10 S6 103.56(7) . .
S5 Ag10 Ag6 49.29(5) . .
S5 Ag10 Ag11 130.16(6) . .
S5 Ag10 S6 100.01(7) . .
S5 Ag10 S9 155.91(8) . .
Ag8 S12 Ag3 69.05(5) 2_776 2_776
Ag4 S12 Ag8 69.01(6) . 2_776
Ag4 S12 Ag11 72.31(6) . .
Ag4 S12 Ag3 113.42(8) . 2_776
Ag11 S12 Ag8 100.62(7) . 2_776
Ag11 S12 Ag3 67.59(5) . 2_776
C73 S12 Ag8 131.1(3) . 2_776
C73 S12 Ag4 132.3(3) . .
C73 S12 Ag11 126.5(3) . .
C73 S12 Ag3 114.3(3) . 2_776
Ag9 S6 Ag12 70.61(6) . .
Ag9 S6 Ag13 124.19(9) . .
Ag9 S6 Ag10 89.49(7) . .
Ag12 S6 Ag10 134.77(9) . .
Ag13 S6 Ag12 76.17(6) . .
Ag13 S6 Ag10 83.37(7) . .
C1 S6 Ag9 116.2(3) . .
C1 S6 Ag12 100.1(3) . .
C1 S6 Ag13 112.8(3) . .
C1 S6 Ag10 125.1(3) . .
Ag12 S7 Ag15 69.64(6) . .
Ag12 S7 Ag17 143.03(9) . .
Ag15 S7 Ag17 86.39(7) . .
C7 S7 Ag12 108.1(2) . .
C7 S7 Ag15 119.4(3) . .
C7 S7 Ag17 108.1(2) . .
Ag11 S9 Ag19 99.95(7) . .
Ag10 S9 Ag19 148.91(9) . .
Ag10 S9 Ag11 75.13(6) . .
C13 S9 Ag19 101.3(3) . .
C13 S9 Ag11 111.3(3) . .
C13 S9 Ag10 109.2(3) . .
Ag8 S4 Ag7 92.87(7) . .
Ag12 S4 Ag8 69.10(6) . .
Ag12 S4 Ag7 135.57(8) . .
C19 S4 Ag8 104.4(3) . .
C19 S4 Ag12 107.6(3) . .
C19 S4 Ag7 116.3(3) . .
Ag6 S8 Ag4 63.77(5) 2_776 2_776
Ag15 S8 Ag6 100.16(7) . 2_776
Ag15 S8 Ag4 67.05(5) . 2_776
Ag15 S8 Ag16 78.35(7) . .
Ag16 S8 Ag6 70.61(6) . 2_776
Ag16 S8 Ag4 114.59(8) . 2_776
C25 S8 Ag6 135.0(3) . 2_776
C25 S8 Ag4 139.8(2) . 2_776
C25 S8 Ag15 123.6(3) . .
C25 S8 Ag16 105.6(2) . .
Ag9 S3 Ag18 88.40(7) . 2_776
Ag9 S3 Ag7 94.54(7) . .
Ag7 S3 Ag18 145.33(9) . 2_776
C31 S3 Ag9 108.9(3) . .
C31 S3 Ag18 103.5(3) . 2_776
C31 S3 Ag7 108.1(3) . .
Ag6 S5 Ag18 96.28(7) . 2_776
Ag10 S5 Ag6 84.43(6) . .
Ag10 S5 Ag18 140.87(10) . 2_776
C37 S5 Ag6 105.4(2) . .
C37 S5 Ag18 105.4(2) . 2_776
C37 S5 Ag10 112.1(2) . .
Ag14 S11 Ag17 88.98(7) . .
Ag16 S11 Ag14 71.18(6) . .
Ag16 S11 Ag17 132.80(9) . .
C43 S11 Ag14 114.4(3) . .
C43 S11 Ag17 104.2(3) . .
C43 S11 Ag16 123.0(3) . .
Ag5 S2 Ag7 90.14(7) . .
Ag3 S2 Ag5 70.59(6) . .
Ag3 S2 Ag7 134.75(9) . .
C49 S2 Ag5 102.1(3) . .
C49 S2 Ag3 108.6(3) . .
C49 S2 Ag7 115.5(3) . .
Ag5 S13 Ag18 100.28(8) 2_776 .
Ag16 S13 Ag5 69.06(6) . 2_776
Ag16 S13 Ag18 138.36(9) . .
C55 S13 Ag5 116.0(3) . 2_776
C55 S13 Ag18 104.8(3) . .
C55 S13 Ag16 116.1(3) . .
Ag19 S10 Ag17 147.64(10) . .
Ag13 S10 Ag19 98.73(8) . .
Ag13 S10 Ag17 87.63(7) . .
C61 S10 Ag19 107.7(3) . .
C61 S10 Ag13 114.7(3) . .
C61 S10 Ag17 98.0(3) . .
Ag19 S1 Ag14 97.07(8) 2_776 2_776
Ag3 S1 Ag19 139.04(9) . 2_776
Ag3 S1 Ag14 65.89(5) . 2_776
C67 S1 Ag19 111.0(3) . 2_776
C67 S1 Ag3 107.4(3) . .
C67 S1 Ag14 132.1(3) . 2_776
C85 P1 Ag19 117.9(2) . .
C91 P1 Ag19 110.0(3) . .
C91 P1 C85 103.5(3) . .
C79 P1 Ag19 116.3(3) . .
C79 P1 C85 101.7(4) . .
C79 P1 C91 106.1(4) . .
C139 P4 Ag7 113.5(3) . .
C139 P4 C133 103.2(4) . .
C139 P4 C145 104.7(4) . .
C133 P4 Ag7 115.8(3) . .
C133 P4 C145 104.7(4) . .
C145 P4 Ag7 113.8(3) . .
C115 P3 Ag18 113.7(3) . .
C115 P3 C121 105.4(4) . .
C127 P3 Ag18 111.9(3) . .
C127 P3 C115 105.6(4) . .
C127 P3 C121 102.9(4) . .
C121 P3 Ag18 116.2(2) . .
C103 P2 Ag17 112.4(3) . .
C109 P2 Ag17 116.5(3) . .
C109 P2 C103 103.9(4) . .
C109 P2 C97 104.5(5) . .
C97 P2 Ag17 114.3(3) . .
C97 P2 C103 103.8(4) . .
C78 C73 S12 119.1(7) . .
C74 C73 S12 122.0(7) . .
C74 C73 C78 118.8(9) . .
C24 C19 S4 123.6(7) . .
C24 C19 C20 118.1(8) . .
C20 C19 S4 118.3(7) . .
C38 C37 S5 118.9(4) . .
C38 C37 C42 120.0 . .
C42 C37 S5 121.0(4) . .
C37 C38 C39 120.0 . .
C40 C39 C38 120.0 . .
C39 C40 C41 120.0 . .
F9 C40 C39 121.7(7) . .
F9 C40 C41 118.3(7) . .
C42 C41 C40 120.0 . .
F10 C41 C40 115.3(8) . .
F10 C41 C42 124.6(8) . .
C41 C42 C37 120.0 . .
C44 C43 S11 119.8(7) . .
C44 C43 C48 118.4(9) . .
C48 C43 S11 121.6(8) . .
C35 C36 C31 118.3(8) . .
C85 C86 C87 120.0 . .
C86 C85 P1 117.5(4) . .
C90 C85 P1 122.5(4) . .
C90 C85 C86 120.0 . .
C89 C90 C85 120.0 . .
C90 C89 C88 120.0 . .
C89 C88 C87 120.0 . .
C88 C87 C86 120.0 . .
C141 C140 C139 121.1(10) . .
C51 C50 C49 124.4(9) . .
F6 C35 C36 119.7(9) . .
C34 C35 C36 120.4(9) . .
C34 C35 F6 119.9(9) . .
C66 C61 S10 120.4(7) . .
C66 C61 C62 117.9(9) . .
C62 C61 S10 121.3(7) . .
C71 C72 C67 122.0(9) . .
C13 C18 C17 120.4(9) . .
C18 C13 S9 121.6(7) . .
C18 C13 C14 118.1(9) . .
C14 C13 S9 120.0(7) . .
C3 C2 C1 116.8(9) . .
C115 C120 C119 120.0 . .
C120 C115 P3 123.5(5) . .
C116 C115 P3 116.5(5) . .
C116 C115 C120 120.0 . .
C115 C116 C117 120.0 . .
C118 C117 C116 120.0 . .
C117 C118 C119 120.0 . .
C118 C119 C120 120.0 . .
C2 C1 S6 119.5(6) . .
C6 C1 S6 120.4(7) . .
C6 C1 C2 120.1(8) . .
C66 C65 C64 120.8(10) . .
C66 C65 F20A 123.1(14) . .
F20A C65 C64 116.0(14) . .
C36 C31 S3 119.0(6) . .
C32 C31 S3 120.3(7) . .
C32 C31 C36 120.7(8) . .
C72 C67 S1 121.8(7) . .
C72 C67 C68 116.3(8) . .
C68 C67 S1 121.9(8) . .
C96 C91 P1 123.2(7) . .
C92 C91 P1 116.9(7) . .
C92 C91 C96 119.8(9) . .
C128 C127 P3 117.5(5) . .
C128 C127 C132 120.0 . .
C132 C127 P3 122.5(5) . .
C129 C128 C127 120.0 . .
C130 C129 C128 120.0 . .
C129 C130 C131 120.0 . .
C132 C131 C130 120.0 . .
C131 C132 C127 120.0 . .
C15 C14 C13 120.8(10) . .
C140 C139 P4 117.6(7) . .
C144 C139 P4 124.4(8) . .
C144 C139 C140 118.0(9) . .
C43 C44 C45 118.7(9) . .
C19 C24 C23 120.4(9) . .
C91 C96 C95 119.1(10) . .
C138 C133 P4 118.9(4) . .
C138 C133 C134 120.0 . .
C134 C133 P4 121.0(4) . .
C137 C138 C133 120.0 . .
C138 C137 C136 120.0 . .
C135 C136 C137 120.0 . .
C136 C135 C134 120.0 . .
C135 C134 C133 120.0 . .
C79 C80 C81 121.4(10) . .
C47 C48 C43 122.0(10) . .
C65 C66 C61 122.4(10) . .
C77 C78 C73 121.9(10) . .
C97 C102 C101 117.4(11) . .
C100 C99 C98 117.1(13) . .
C63 C62 C61 119.1(10) . .
C49 C54 C53 119.2(10) . .
C50 C51 C52 117.8(10) . .
C35 C34 F5 120.1(9) . .
C35 C34 C33 122.8(9) . .
C33 C34 F5 117.1(9) . .
C31 C32 C33 119.3(9) . .
C69 C68 C67 122.0(10) . .
F17 C16 C15 120.8(9) . .
F17 C16 C17 121.1(10) . .
C17 C16 C15 118.0(10) . .
C27 C26 C25 120.0 . .
C26 C27 C28 120.0 . .
C29 C28 C27 120.0 . .
F15 C28 C27 121.2(9) . .
F15 C28 C29 118.8(9) . .
C30 C29 C28 120.0 . .
F16 C29 C28 121.5(9) . .
F16 C29 C30 118.4(9) . .
C29 C30 C25 120.0 . .
C26 C25 S8 120.0(4) . .
C30 C25 S8 120.0(4) . .
C30 C25 C26 120.0 . .
C56 C55 S13 121.3(8) . .
C56 C55 C60 117.4(9) . .
C60 C55 S13 120.9(7) . .
C91 C92 C93 121.4(10) . .
C104 C105 C106 120.0 . .
C103 C104 C105 120.0 . .
C104 C103 P2 118.8(4) . .
C108 C103 P2 121.2(4) . .
C108 C103 C104 120.0 . .
C103 C108 C107 120.0 . .
C106 C107 C108 120.0 . .
C107 C106 C105 120.0 . .
C21 C20 C19 120.4(10) . .
C46 C47 C48 119.4(9) . .
F22 C47 C48 117.9(13) . .
F22 C47 C46 122.5(12) . .
C14 C15 C16 119.7(10) . .
C5 C6 C1 118.8(10) . .
C50 C49 S2 122.3(6) . .
C54 C49 S2 119.8(7) . .
C54 C49 C50 117.9(8) . .
F20 C63 C62 119.5(11) . .
F20 C63 C64 119.8(10) . .
C62 C63 C64 120.4(10) . .
C7 C8 C9 120.0 . .
C8 C7 S7 118.5(5) . .
C12 C7 S7 121.3(5) . .
C12 C7 C8 120.0 . .
C7 C12 C11 120.0 . .
C10 C11 C12 120.0 . .
C11 C10 C9 120.0 . .
F13 C10 C11 119.8(12) . .
F13 C10 C9 120.2(12) . .
C10 C9 C8 120.0 . .
F14 C9 C8 125.0(13) . .
F14 C9 C10 114.9(13) . .
C80 C79 P1 119.2(7) . .
C80 C79 C84 118.4(9) . .
C84 C79 P1 122.1(8) . .
C79 C84 C83 120.8(10) . .
C57 C56 C55 122.2(12) . .
C143 C144 C139 122.6(11) . .
F19 C64 C65 121.2(11) . .
F19 C64 C63 119.7(10) . .
C65 C64 C63 119.1(9) . .
C109 C110 C111 120.0 . .
C110 C109 P2 117.0(5) . .
C110 C109 C114 120.0 . .
C114 C109 P2 123.0(5) . .
C109 C114 C113 120.0 . .
C112 C113 C114 120.0 . .
C113 C112 C111 120.0 . .
C112 C111 C110 120.0 . .
C46 C45 C44 120.3(11) . .
F22A C45 C44 118.7(10) . .
F22A C45 C46 120.8(10) . .
F21 C46 C47 119.4(9) . .
C45 C46 F21 119.5(11) . .
C45 C46 C47 121.0(9) . .
F24 C75 C74 124.1(14) . .
F24 C75 C76 115.8(12) . .
C74 C75 C76 120.1(12) . .
C75 C74 C73 120.1(11) . .
C18 C17 F18 118.5(10) . .
C16 C17 F18 118.6(10) . .
C16 C17 C18 122.8(11) . .
C93 C94 C95 119.2(11) . .
F1 C70 C71 116.7(11) . .
C69 C70 F1 121.2(11) . .
C69 C70 C71 122.0(9) . .
C4 C5 C6 122.1(10) . .
C145 C146 C147 119.0(11) . .
C126 C125 C124 120.0 . .
C121 C126 C125 120.0 . .
C126 C121 P3 119.5(4) . .
C126 C121 C122 120.0 . .
C122 C121 P3 120.5(4) . .
C121 C122 C123 120.0 . .
C124 C123 C122 120.0 . .
C123 C124 C125 120.0 . .
C82 C81 C80 118.7(12) . .
F8 C22 C23 117.7(11) . .
C21 C22 F8 121.4(11) . .
C21 C22 C23 120.9(10) . .
C145 C150 C149 122.9(11) . .
C22 C21 C20 120.6(11) . .
F7 C21 C20 132.1(17) . .
F7 C21 C22 107.3(15) . .
C146 C145 P4 121.6(8) . .
C150 C145 P4 118.1(7) . .
C150 C145 C146 120.2(10) . .
C94 C93 C92 120.1(11) . .
C59 C60 C55 120.4(11) . .
C34 C33 C32 118.6(9) . .
F6A C33 C34 119.1(12) . .
F6A C33 C32 121.4(13) . .
F4 C53 C54 119.8(12) . .
F4 C53 C52 119.3(11) . .
C52 C53 C54 120.7(10) . .
F11 C4 C3 117.7(10) . .
C5 C4 F11 122.8(10) . .
C5 C4 C3 119.4(10) . .
C76 C77 C78 117.9(10) . .
C141 C142 C143 123.4(11) . .
F7A C23 C24 124.4(11) . .
F7A C23 C22 115.9(10) . .
C22 C23 C24 119.6(11) . .
F2 C71 C72 120.6(9) . .
F2 C71 C70 120.0(9) . .
C72 C71 C70 119.3(10) . .
C70 C69 C68 118.3(10) . .
F3 C52 C51 121.8(11) . .
C53 C52 F3 118.3(12) . .
C53 C52 C51 119.9(9) . .
C81 C82 C83 120.7(11) . .
C82 C83 C84 119.9(11) . .
C2 C3 F12 117.6(10) . .
C4 C3 F12 119.9(9) . .
C4 C3 C2 122.5(10) . .
F23 C76 C75 119.2(13) . .
C77 C76 F23 119.8(12) . .
C77 C76 C75 121.0(11) . .
C96 C95 C94 120.4(10) . .
C150 C149 C148 117.4(12) . .
C148 C147 C146 120.7(11) . .
C142 C141 C140 118.3(12) . .
C57 C58 F25 119.8(14) . .
C59 C58 F25 118.8(15) . .
C59 C58 C57 121.3(12) . .
C56 C57 C58 118.2(13) . .
F26 C57 C56 135.6(19) . .
F26 C57 C58 100.9(18) . .
C144 C143 C142 116.6(10) . .
F26A C59 C60 125.7(15) . .
F26A C59 C58 114.0(14) . .
C58 C59 C60 120.3(12) . .
C147 C148 C149 119.7(12) . .
C102 C97 P2 122.4(8) . .
C98 C97 P2 119.1(8) . .
C98 C97 C102 118.3(10) . .
C97 C98 C99 125.6(12) . .
C99 C100 C101 119.3(13) . .
C100 C101 C102 122.2(13) . .

loop_
_geom_bond_atom_site_label_1
_geom_bond_atom_site_label_2
_geom_bond_distance
_geom_bond_site_symmetry_2
Ag2 Ag1 2.7249(8) .
Ag2 Ag1 2.7969(8) 2_776
Ag2 Ag8 2.8310(8) .
Ag2 Ag6 2.8249(8) .
Ag2 Ag4 3.1567(8) 2_776
Ag2 Ag4 3.0730(8) .
Ag2 Ag11 2.8773(8) 2_776
Ag2 Ag5 2.8784(8) .
Ag2 Ag3 3.1268(8) .
Ag2 Ag15 2.8650(8) 2_776
Ag2 Ag14 2.8687(8) 2_776
Ag2 Ag16 3.2783(9) 2_776
Ag1 Ag2 2.7969(8) 2_776
Ag1 Ag8 2.9491(8) 2_776
Ag1 Ag6 2.8758(8) 2_776
Ag1 Ag4 2.9239(8) 2_776
Ag1 Ag4 2.9084(8) .
Ag1 Ag11 2.9770(8) 2_776
Ag1 Ag9 3.0721(8) 2_776
Ag1 Ag12 3.0392(9) 2_776
Ag1 Ag15 2.9904(8) 2_776
Ag1 Ag13 3.1626(9) 2_776
Ag8 Ag1 2.9492(8) 2_776
Ag8 Ag4 2.9481(8) 2_776
Ag8 Ag5 2.8216(8) .
Ag8 Ag3 2.9825(8) .
Ag8 Ag9 2.8249(9) .
Ag8 Ag12 2.8796(8) .
Ag8 S12 2.624(2) 2_776
Ag8 S4 2.544(2) .
Ag6 Ag1 2.8757(8) 2_776
Ag6 Ag4 2.8719(8) .
Ag6 Ag5 2.9407(9) .
Ag6 Ag9 2.7935(9) .
Ag6 Ag16 3.0529(9) 2_776
Ag6 Ag10 3.3228(10) .
Ag6 S8 2.694(2) 2_776
Ag6 S5 2.531(2) .
Ag4 Ag2 3.1566(8) 2_776
Ag4 Ag1 2.9238(8) 2_776
Ag4 Ag8 2.9481(8) 2_776
Ag4 Ag11 3.0550(8) .
Ag4 Ag15 2.9377(9) 2_776
Ag4 S12 2.579(2) .
Ag4 S8 2.743(2) 2_776
Ag19 S9 2.794(2) .
Ag19 S10 2.568(2) .
Ag19 S1 2.597(2) 2_776
Ag19 P1 2.427(2) .
Ag11 Ag2 2.8773(8) 2_776
Ag11 Ag1 2.9769(8) 2_776
Ag11 Ag3 2.9132(8) 2_776
Ag11 Ag14 3.0180(8) .
Ag11 Ag13 2.7661(9) .
Ag11 Ag10 3.0373(9) .
Ag11 S12 2.599(2) .
Ag11 S9 2.563(2) .
Ag5 Ag3 2.9435(9) .
Ag5 Ag9 2.8843(9) .
Ag5 Ag16 2.8664(9) 2_776
Ag5 S2 2.559(2) .
Ag5 S13 2.559(2) 2_776
Ag3 Ag11 2.9132(8) 2_776
Ag3 Ag14 2.8661(9) 2_776
Ag3 S12 2.638(2) 2_776
Ag3 S2 2.535(2) .
Ag3 S1 2.543(2) .
Ag9 Ag1 3.0721(8) 2_776
Ag9 Ag12 3.0101(9) .
Ag9 S6 2.524(2) .
Ag9 S3 2.504(2) .
Ag12 Ag1 3.0393(9) 2_776
Ag12 Ag15 2.9127(9) .
Ag12 Ag13 3.2255(9) .
Ag12 S6 2.680(2) .
Ag12 S7 2.502(2) .
Ag12 S4 2.534(2) .
Ag15 Ag2 2.8651(8) 2_776
Ag15 Ag1 2.9905(8) 2_776
Ag15 Ag4 2.9376(9) 2_776
Ag15 Ag14 2.9511(9) .
Ag15 Ag13 2.8318(9) .
Ag15 Ag16 3.2571(9) .
Ag15 S7 2.597(2) .
Ag15 S8 2.570(2) .
Ag18 S3 2.596(2) 2_776
Ag18 S5 2.654(2) 2_776
Ag18 S13 2.612(2) .
Ag18 P3 2.427(2) .
Ag14 Ag2 2.8687(8) 2_776
Ag14 Ag3 2.8660(9) 2_776
Ag14 Ag13 2.9161(9) .
Ag14 Ag16 2.9579(10) .
Ag14 S11 2.578(2) .
Ag14 S1 2.720(2) 2_776
Ag13 Ag1 3.1627(9) 2_776
Ag13 S6 2.546(2) .
Ag13 S10 2.507(2) .
Ag17 S7 2.626(2) .
Ag17 S11 2.580(2) .
Ag17 S10 2.650(2) .
Ag17 P2 2.452(2) .
Ag7 S4 2.795(2) .
Ag7 S3 2.588(2) .
Ag7 S2 2.608(2) .
Ag7 P4 2.446(2) .
Ag16 Ag2 3.2783(9) 2_776
Ag16 Ag6 3.0528(9) 2_776
Ag16 Ag5 2.8664(9) 2_776
Ag16 S8 2.586(2) .
Ag16 S11 2.504(2) .
Ag16 S13 2.497(2) .
Ag10 S6 2.736(2) .
Ag10 S9 2.415(2) .
Ag10 S5 2.413(2) .
S12 Ag8 2.624(2) 2_776
S12 Ag3 2.638(2) 2_776
S12 C73 1.771(9) .
S6 C1 1.798(8) .
S7 C7 1.760(6) .
S9 C13 1.794(9) .
S4 C19 1.761(8) .
S8 Ag6 2.694(2) 2_776
S8 Ag4 2.743(2) 2_776
S8 C25 1.770(5) .
S3 Ag18 2.596(2) 2_776
S3 C31 1.803(8) .
S5 Ag18 2.654(2) 2_776
S5 C37 1.782(5) .
S11 C43 1.755(10) .
S2 C49 1.789(8) .
S13 Ag5 2.559(2) 2_776
S13 C55 1.769(9) .
S10 C61 1.783(9) .
S1 Ag19 2.598(2) 2_776
S1 Ag14 2.720(2) 2_776
S1 C67 1.763(9) .
P1 C85 1.830(5) .
P1 C91 1.798(8) .
P1 C79 1.795(9) .
P4 C139 1.814(10) .
P4 C133 1.823(6) .
P4 C145 1.832(10) .
P3 C115 1.831(6) .
P3 C127 1.789(6) .
P3 C121 1.836(6) .
P2 C103 1.838(6) .
P2 C109 1.806(6) .
P2 C97 1.829(10) .
F5 C34 1.397(10) .
F11 C4 1.352(11) .
F19 C64 1.334(11) .
F18 C17 1.429(12) .
F12 C3 1.379(11) .
C73 C78 1.384(12) .
C73 C74 1.366(13) .
C19 C24 1.382(12) .
C19 C20 1.414(12) .
F17 C16 1.333(11) .
C37 C38 1.3900 .
C37 C42 1.3900 .
C38 C39 1.3900 .
C39 C40 1.3900 .
C40 C41 1.3900 .
C40 F9 1.352(7) .
C41 C42 1.3900 .
C41 F10 1.265(9) .
C43 C44 1.390(13) .
C43 C48 1.398(12) .
F21 C46 1.352(10) .
C36 C35 1.378(13) .
C36 C31 1.398(11) .
F8 C22 1.365(11) .
F6 C35 1.337(11) .
F20 C63 1.304(12) .
F2 C71 1.341(11) .
F1 C70 1.371(11) .
F25 C58 1.385(13) .
C86 C85 1.3900 .
C86 C87 1.3900 .
C85 C90 1.3900 .
C90 C89 1.3900 .
C89 C88 1.3900 .
C88 C87 1.3900 .
C140 C139 1.422(13) .
C140 C141 1.381(14) .
F23 C76 1.380(12) .
C50 C51 1.340(12) .
C50 C49 1.385(12) .
C35 C34 1.331(13) .
C61 C66 1.399(12) .
C61 C62 1.404(13) .
C72 C67 1.382(13) .
C72 C71 1.352(12) .
C18 C13 1.314(12) .
C18 C17 1.385(13) .
C13 C14 1.420(12) .
C2 C1 1.420(12) .
C2 C3 1.370(13) .
F3 C52 1.361(11) .
C120 C115 1.3900 .
C120 C119 1.3900 .
C115 C116 1.3900 .
C116 C117 1.3900 .
C117 C118 1.3900 .
C118 C119 1.3900 .
C1 C6 1.376(12) .
C65 C66 1.331(13) .
C65 C64 1.360(15) .
C65 F20A 1.35(2) .
C31 C32 1.360(12) .
C67 C68 1.402(12) .
C91 C96 1.408(13) .
C91 C92 1.375(13) .
C127 C128 1.3900 .
C127 C132 1.3900 .
C128 C129 1.3900 .
C129 C130 1.3900 .
C130 C131 1.3900 .
C131 C132 1.3900 .
C14 C15 1.367(13) .
C139 C144 1.397(13) .
C44 C45 1.447(13) .
C24 C23 1.401(12) .
C96 C95 1.424(14) .
C133 C138 1.3900 .
C133 C134 1.3900 .
C138 C137 1.3900 .
C137 C136 1.3900 .
C136 C135 1.3900 .
C135 C134 1.3900 .
C80 C79 1.368(13) .
C80 C81 1.445(14) .
C48 C47 1.385(14) .
C78 C77 1.374(14) .
C102 C97 1.374(14) .
C102 C101 1.395(18) .
C99 C98 1.357(16) .
C99 C100 1.360(19) .
C62 C63 1.377(13) .
C54 C49 1.334(12) .
C54 C53 1.420(15) .
C51 C52 1.373(15) .
F4 C53 1.328(12) .
C34 C33 1.350(14) .
C32 C33 1.403(12) .
C68 C69 1.390(13) .
C16 C15 1.378(15) .
C16 C17 1.341(15) .
C26 C27 1.3900 .
C26 C25 1.3900 .
C27 C28 1.3900 .
C28 C29 1.3900 .
C28 F15 1.333(8) .
C29 C30 1.3900 .
C29 F16 1.384(12) .
C30 C25 1.3900 .
C55 C56 1.384(13) .
C55 C60 1.396(13) .
C92 C93 1.436(13) .
C105 C104 1.3900 .
C105 C106 1.3900 .
C104 C103 1.3900 .
C103 C108 1.3900 .
C108 C107 1.3900 .
C107 C106 1.3900 .
C20 C21 1.386(14) .
C47 C46 1.372(16) .
C47 F22 1.346(17) .
C6 C5 1.375(13) .
C63 C64 1.411(15) .
C8 C7 1.3900 .
C8 C9 1.3900 .
C7 C12 1.3900 .
C12 C11 1.3900 .
C11 C10 1.3900 .
C10 C9 1.3900 .
C10 F13 1.345(10) .
C9 F14 1.16(2) .
C79 C84 1.392(13) .
C84 C83 1.413(14) .
F7A C23 1.288(13) .
C56 C57 1.361(15) .
C144 C143 1.368(14) .
C110 C109 1.3900 .
C110 C111 1.3900 .
C109 C114 1.3900 .
C114 C113 1.3900 .
C113 C112 1.3900 .
C112 C111 1.3900 .
C45 C46 1.356(14) .
C45 F22A 1.337(15) .
F24 C75 1.309(14) .
C75 C74 1.351(14) .
C75 C76 1.394(18) .
C94 C93 1.365(16) .
C94 C95 1.435(17) .
C70 C71 1.385(15) .
C70 C69 1.330(16) .
C5 C4 1.330(15) .
F26A C59 1.216(15) .
C146 C145 1.382(13) .
C146 C147 1.399(16) .
C125 C126 1.3900 .
C125 C124 1.3900 .
C126 C121 1.3900 .
C121 C122 1.3900 .
C122 C123 1.3900 .
C123 C124 1.3900 .
C81 C82 1.368(16) .
C22 C21 1.337(16) .
C22 C23 1.385(16) .
C150 C145 1.363(13) .
C150 C149 1.378(14) .
C21 F7 1.18(2) .
C60 C59 1.372(14) .
C33 F6A 1.32(2) .
C53 C52 1.355(17) .
C4 C3 1.360(14) .
C77 C76 1.350(17) .
C142 C141 1.362(16) .
C142 C143 1.431(16) .
C82 C83 1.379(16) .
C149 C148 1.426(16) .
C147 C148 1.385(17) .
C58 C57 1.39(2) .
C58 C59 1.34(2) .
C57 F26 1.19(2) .
C97 C98 1.351(14) .
C100 C101 1.39(2) .

loop_
_platon_squeeze_void_nr
_platon_squeeze_void_average_x
_platon_squeeze_void_average_y
_platon_squeeze_void_average_z
_platon_squeeze_void_volume
_platon_squeeze_void_count_electrons
_platon_squeeze_void_content
1 0.194 0.658 0.175 130 31 ' '
2 0.500 0.500 0.500 875 181 ' '
3 0.294 0.085 0.580 14 2 ' '
4 0.806 0.342 0.825 130 31 ' '
5 0.706 0.915 0.420 14 2 ' '
